data_7133777
loop_
_publ_author_name
'Tsoukatos, Steven'
'Maibam, Ashakiran'
'Babarao, Ravichandar'
'Bloch, Witold M.'

_publ_section_title
;
 Topological control in paddlewheel metal-organic cages <i>via</i> ligand
 length variation.
;
_journal_issue 90
_journal_name_full 'Chemical communications (Cambridge, England)'
_journal_page_first 13183
_journal_page_last 13186
_journal_paper_doi 10.1039/d4cc03769c
_journal_volume 60
_journal_year 2024
_chemical_formula_moiety 'C296 H276 N6 O56 Rh8, (C4 H9 N1 O1)40, (H2 O1)4.5'
_chemical_formula_sum 'C456 H645 N46 O100.5 Rh8'
_chemical_formula_weight 9202.42
_space_group_crystal_system monoclinic
_space_group_IT_number 15
_space_group_name_Hall '-C 2yc'
_space_group_name_H-M_alt 'C 1 2/c 1'
_atom_sites_solution_hydrogens geom
_audit_creation_method SHELXL-2019/3
_audit_update_record
;
2024-09-23 deposited with the CCDC.	2024-09-25 downloaded from the CCDC.
;
_cell_angle_alpha 90
_cell_angle_beta 121.04(3)
_cell_angle_gamma 90
_cell_formula_units_Z 4
_cell_length_a 59.811(12)
_cell_length_b 20.955(4)
_cell_length_c 50.565(10)
_cell_measurement_reflns_used 79485
_cell_measurement_temperature 100(2)
_cell_measurement_theta_max 43.38
_cell_measurement_theta_min 0.67
_cell_volume 54300(3)
_computing_cell_refinement 'XDS (Kabsch, 1993)'
_computing_data_collection 'BluIce (McPhillips, 2002)'
_computing_data_reduction 'XDS (Kabsch, 1993)'
_computing_molecular_graphics 'shelXle (Huebschle, 2014)'
_computing_publication_material 'CIFTAB (Sheldrick, 1997)'
_computing_structure_refinement 'SHELXL-2019/2 (Sheldrick, 2019)'
_computing_structure_solution 'SHELXT 2018/2 (Sheldrick, 2018)'
_diffrn_ambient_temperature 100(2)
_diffrn_measured_fraction_theta_full 0.977
_diffrn_measured_fraction_theta_max 0.977
_diffrn_measurement_device_type 'ADSC Quantum 315r'
_diffrn_measurement_method 'Phi Scan'
_diffrn_radiation_monochromator 'Silicon Double Crystal'
_diffrn_radiation_type Synchrotron
_diffrn_radiation_wavelength 0.71073
_diffrn_reflns_av_R_equivalents 0.1021
_diffrn_reflns_av_unetI/netI 0.0460
_diffrn_reflns_Laue_measured_fraction_full 0.977
_diffrn_reflns_Laue_measured_fraction_max 0.977
_diffrn_reflns_limit_h_max 66
_diffrn_reflns_limit_h_min -66
_diffrn_reflns_limit_k_max 23
_diffrn_reflns_limit_k_min -23
_diffrn_reflns_limit_l_max 56
_diffrn_reflns_limit_l_min -56
_diffrn_reflns_number 258776
_diffrn_reflns_point_group_measured_fraction_full 0.977
_diffrn_reflns_point_group_measured_fraction_max 0.977
_diffrn_reflns_theta_full 23.350
_diffrn_reflns_theta_max 23.350
_diffrn_reflns_theta_min 0.863
_diffrn_source 'MX2 Beamline Australian Synchrotron'
_exptl_absorpt_coefficient_mu 0.307
_exptl_absorpt_correction_type none
_exptl_crystal_colour green
_exptl_crystal_density_diffrn 1.126
_exptl_crystal_description plate
_exptl_crystal_F_000 19468
_exptl_crystal_size_max 0.17
_exptl_crystal_size_mid 0.16
_exptl_crystal_size_min 0.04
_refine_diff_density_max 0.850
_refine_diff_density_min -0.549
_refine_diff_density_rms 0.073
_refine_ls_extinction_method none
_refine_ls_goodness_of_fit_ref 1.069
_refine_ls_hydrogen_treatment constr
_refine_ls_matrix_type full
_refine_ls_number_parameters 1708
_refine_ls_number_reflns 38575
_refine_ls_number_restraints 1855
_refine_ls_restrained_S_all 1.117
_refine_ls_R_factor_all 0.0775
_refine_ls_R_factor_gt 0.0680
_refine_ls_shift/su_max 0.003
_refine_ls_shift/su_mean 0.000
_refine_ls_structure_factor_coef Fsqd
_refine_ls_weighting_details 'w=1/[\s^2^(Fo^2^)+(0.1600P)^2^+10.9146P] where P=(Fo^2^+2Fc^2^)/3'
_refine_ls_weighting_scheme calc
_refine_ls_wR_factor_gt 0.2267
_refine_ls_wR_factor_ref 0.2385
_reflns_Friedel_coverage 0.000
_reflns_number_gt 29438
_reflns_number_total 38575
_reflns_threshold_expression 'I > 2\s(I)'
_cod_data_source_file d4cc03769c2.cif
_cod_data_source_block 2Rh
_cod_depositor_comments 'Adding full bibliography for 7133774--7133778.cif.'
_cod_original_cell_volume 54300(24)
_cod_original_sg_symbol_H-M 'C 2/c'
_cod_original_formula_sum 'C456 H645 N46 O100.50 Rh8'
_cod_database_code 7133777
_shelx_shelxl_version_number 2019/3
_shelx_space_group_comment
;
The symmetry employed for this shelxl refinement is uniquely defined
by the following loop, which should always be used as a source of
symmetry information in preference to the above space-group names.
They are only intended as comments.
;

loop_
_space_group_symop_operation_xyz
'x, y, z'
'-x, y, -z+1/2'
'x+1/2, y+1/2, z'
'-x+1/2, y+1/2, -z+1/2'
'-x, -y, -z'
'x, -y, z-1/2'
'-x+1/2, -y+1/2, -z'
'x+1/2, -y+1/2, z-1/2'

loop_
_atom_site_label
_atom_site_type_symbol
_atom_site_fract_x
_atom_site_fract_y
_atom_site_fract_z
_atom_site_U_iso_or_equiv
_atom_site_adp_type
_atom_site_occupancy
_atom_site_site_symmetry_order
_atom_site_calc_flag
_atom_site_refinement_flags_posn
_atom_site_refinement_flags_adp
_atom_site_refinement_flags_occupancy
_atom_site_disorder_assembly
_atom_site_disorder_group
Rh01 Rh 0.71550(2) 0.43713(2) 0.66370(2) 0.07827(12) Uani 1 1 d D . . . .
Rh02 Rh 0.66988(2) 0.45079(2) 0.62729(2) 0.07954(12) Uani 1 1 d . . . . .
Rh03 Rh 0.51243(2) 0.17979(2) 0.32838(2) 0.08847(14) Uani 1 1 d . . . . .
Rh04 Rh 0.49050(2) 0.75354(2) 0.63514(2) 0.09134(14) Uani 1 1 d D . . . .
O41 O 0.49255(10) 0.6895(2) 0.60022(11) 0.1481(15) Uani 1 1 d D . . . .
O1_1 O 0.72216(6) 0.45304(16) 0.62872(7) 0.0901(8) Uani 1 1 d D U . . .
O2_1 O 0.67914(6) 0.46636(16) 0.59454(6) 0.0912(8) Uani 1 1 d D U . . .
C3_1 C 0.70286(9) 0.4634(2) 0.60192(10) 0.0899(12) Uani 1 1 d D U . . .
C4_1 C 0.70844(9) 0.4723(2) 0.57641(10) 0.0914(12) Uani 1 1 d D U . . .
C5_1 C 0.73353(10) 0.4659(3) 0.58219(12) 0.1040(14) Uani 1 1 d D U . . .
H5_1 H 0.747133 0.458420 0.602256 0.125 Uiso 1 1 calc R U . . .
C6_1 C 0.73870(10) 0.4705(3) 0.55896(11) 0.1099(16) Uani 1 1 d D U . . .
H6_1 H 0.755694 0.464688 0.563327 0.132 Uiso 1 1 calc R U . . .
C7_1 C 0.71908(10) 0.4835(3) 0.52901(11) 0.1054(15) Uani 1 1 d D U . . .
C8_1 C 0.69381(10) 0.4918(3) 0.52374(12) 0.1122(16) Uani 1 1 d D U . . .
H8_1 H 0.680205 0.501923 0.504018 0.135 Uiso 1 1 calc R U . . .
C9_1 C 0.68891(10) 0.4850(3) 0.54716(11) 0.1051(15) Uani 1 1 d D U . . .
H9_1 H 0.671915 0.489273 0.542993 0.126 Uiso 1 1 calc R U . . .
C10_1 C 0.72424(10) 0.4866(3) 0.50336(11) 0.1088(16) Uani 1 1 d D U . . .
C11_1 C 0.74827(11) 0.5083(3) 0.50797(13) 0.1233(19) Uani 1 1 d D U . . .
H11_1 H 0.761121 0.522661 0.527361 0.148 Uiso 1 1 calc R U . . .
C12_1 C 0.75278(11) 0.5085(3) 0.48425(13) 0.1230(19) Uani 1 1 d D U . . .
H12_1 H 0.768985 0.521852 0.488006 0.148 Uiso 1 1 calc R U . . .
C13_1 C 0.73408(9) 0.4893(3) 0.45458(11) 0.1079(16) Uani 1 1 d D U . . .
C14_1 C 0.73914(9) 0.4891(3) 0.43016(11) 0.1136(17) Uani 1 1 d D U . . .
C15_1 C 0.72157(10) 0.4687(3) 0.40201(11) 0.1129(16) Uani 1 1 d D U . . .
C16_1 C 0.69648(10) 0.4459(3) 0.39529(12) 0.1130(17) Uani 1 1 d D U . . .
C17_1 C 0.67731(10) 0.4261(3) 0.36522(11) 0.1142(17) Uani 1 1 d D U . . .
H17_1 H 0.680728 0.428598 0.349278 0.137 Uiso 1 1 calc R U . . .
C18_1 C 0.65405(10) 0.4035(3) 0.35949(12) 0.1150(17) Uani 1 1 d D U . . .
H18_1 H 0.641574 0.391535 0.339475 0.138 Uiso 1 1 calc R U . . .
C19_1 C 0.64837(9) 0.3976(3) 0.38257(11) 0.1080(16) Uani 1 1 d D U . . .
C20_1 C 0.66669(10) 0.4189(3) 0.41183(12) 0.1079(16) Uani 1 1 d D U . . .
H20_1 H 0.662835 0.416656 0.427434 0.129 Uiso 1 1 calc R U . . .
C21_1 C 0.69039(10) 0.4434(3) 0.41856(11) 0.1056(16) Uani 1 1 d D U . . .
C22_1 C 0.70984(9) 0.4668(3) 0.44925(11) 0.1030(14) Uani 1 1 d D U . . .
C23_1 C 0.70534(10) 0.4668(3) 0.47363(11) 0.1041(15) Uani 1 1 d D U . . .
H23_1 H 0.689215 0.453192 0.470048 0.125 Uiso 1 1 calc R U . . .
C24_1 C 0.62361(9) 0.3659(3) 0.37625(11) 0.1022(14) Uani 1 1 d D U . . .
C25_1 C 0.61156(10) 0.3818(3) 0.39277(12) 0.1114(16) Uani 1 1 d D U . . .
H25_1 H 0.619068 0.412814 0.408087 0.134 Uiso 1 1 calc R U . . .
C26_1 C 0.58919(9) 0.3531(3) 0.38701(11) 0.1027(15) Uani 1 1 d D U . . .
H26_1 H 0.581366 0.365828 0.397969 0.123 Uiso 1 1 calc R U . . .
C27_1 C 0.57757(8) 0.3045(3) 0.36482(10) 0.0992(14) Uani 1 1 d D U . . .
C28_1 C 0.58988(9) 0.2875(3) 0.34891(11) 0.1058(15) Uani 1 1 d D U . . .
H28_1 H 0.582887 0.255187 0.334215 0.127 Uiso 1 1 calc R U . . .
C29_1 C 0.61255(9) 0.3183(3) 0.35474(11) 0.1087(16) Uani 1 1 d D U . . .
H29_1 H 0.620413 0.306239 0.343735 0.130 Uiso 1 1 calc R U . . .
C30_1 C 0.55373(8) 0.2717(3) 0.35886(10) 0.0924(13) Uani 1 1 d D U . . .
O31_1 O 0.54273(6) 0.29110(18) 0.37290(7) 0.0983(9) Uani 1 1 d D U . . .
O32_1 O 0.54598(5) 0.22607(18) 0.33974(7) 0.0978(9) Uani 1 1 d D U . . .
O33_1 O 0.76380(8) 0.5112(2) 0.43696(9) 0.1352(15) Uani 1 1 d D U . . .
O34_1 O 0.72635(7) 0.4674(2) 0.37765(7) 0.1129(11) Uani 1 1 d D U . . .
C35_1 C 0.78009(14) 0.4670(5) 0.4332(2) 0.168(3) Uani 1 1 d D U . . .
H35A_1 H 0.795552 0.488560 0.436117 0.202 Uiso 1 1 calc R U . . .
H35B_1 H 0.770799 0.449053 0.412610 0.202 Uiso 1 1 calc R U . . .
C36_1 C 0.7878(2) 0.4143(6) 0.4571(3) 0.213(4) Uani 1 1 d D U . . .
H36A_1 H 0.772286 0.394496 0.454907 0.256 Uiso 1 1 calc R U . . .
H36B_1 H 0.797812 0.432217 0.477722 0.256 Uiso 1 1 calc R U . . .
C37_1 C 0.8049(3) 0.3620(8) 0.4524(3) 0.308(9) Uani 1 1 d D U . . .
H37A_1 H 0.809801 0.328758 0.467482 0.462 Uiso 1 1 calc R U . . .
H37B_1 H 0.794920 0.344065 0.432071 0.462 Uiso 1 1 calc R U . . .
H37C_1 H 0.820380 0.381689 0.454828 0.462 Uiso 1 1 calc R U . . .
C38_1 C 0.72303(12) 0.5251(3) 0.36258(13) 0.1210(18) Uani 1 1 d D U . . .
H38A_1 H 0.733643 0.557675 0.377409 0.145 Uiso 1 1 calc R U . . .
H38B_1 H 0.704906 0.538207 0.352626 0.145 Uiso 1 1 calc R U . . .
C39_1 C 0.73066(13) 0.5181(4) 0.33939(14) 0.128(2) Uani 1 1 d D U . . .
H39A_1 H 0.729025 0.559088 0.329601 0.154 Uiso 1 1 calc R U . . .
H39B_1 H 0.748810 0.505226 0.349541 0.154 Uiso 1 1 calc R U . . .
C40_1 C 0.71464(18) 0.4712(4) 0.31586(16) 0.158(3) Uani 1 1 d D U . . .
H40A_1 H 0.720215 0.468104 0.301183 0.237 Uiso 1 1 calc R U . . .
H40B_1 H 0.716465 0.430455 0.325416 0.237 Uiso 1 1 calc R U . . .
H40C_1 H 0.696692 0.484286 0.305486 0.237 Uiso 1 1 calc R U . . .
O1_2 O 0.53126(6) 0.18106(18) 0.39778(7) 0.0956(9) Uani 1 1 d D U . . .
O2_2 O 0.53283(6) 0.11601(18) 0.36262(7) 0.1000(9) Uani 1 1 d D U . . .
C3_2 C 0.53814(8) 0.1308(3) 0.38995(12) 0.1017(14) Uani 1 1 d D U . . .
C4_2 C 0.55465(8) 0.0838(3) 0.41528(11) 0.0994(13) Uani 1 1 d D U . . .
C5_2 C 0.56379(11) 0.0289(3) 0.40879(12) 0.1153(17) Uani 1 1 d D U . . .
H5_2 H 0.559509 0.020780 0.388624 0.138 Uiso 1 1 calc R U . . .
C6_2 C 0.57899(12) -0.0132(3) 0.43156(12) 0.1199(18) Uani 1 1 d D U . . .
H6_2 H 0.584567 -0.050245 0.426533 0.144 Uiso 1 1 calc R U . . .
C7_2 C 0.58632(10) -0.0024(3) 0.46184(12) 0.1085(15) Uani 1 1 d D U . . .
C8_2 C 0.57658(10) 0.0523(3) 0.46818(12) 0.1080(16) Uani 1 1 d D U . . .
H8_2 H 0.580717 0.060248 0.488306 0.130 Uiso 1 1 calc R U . . .
C9_2 C 0.56108(9) 0.0943(3) 0.44534(11) 0.1041(14) Uani 1 1 d D U . . .
H9_2 H 0.554784 0.130349 0.450090 0.125 Uiso 1 1 calc R U . . .
C10_2 C 0.60391(11) -0.0457(3) 0.48709(12) 0.1138(16) Uani 1 1 d D U . . .
C11_2 C 0.60304(14) -0.1130(3) 0.48291(14) 0.144(2) Uani 1 1 d D U . . .
H11_2 H 0.590639 -0.130203 0.463964 0.172 Uiso 1 1 calc R U . . .
C12_2 C 0.61968(13) -0.1525(3) 0.50559(15) 0.148(3) Uani 1 1 d D U . . .
H12_2 H 0.619011 -0.196198 0.502045 0.177 Uiso 1 1 calc R U . . .
C13_2 C 0.63846(12) -0.1269(3) 0.53530(13) 0.1266(19) Uani 1 1 d D U . . .
C14_2 C 0.65521(13) -0.1679(2) 0.55861(13) 0.136(2) Uani 1 1 d D U . . .
C15_2 C 0.67329(11) -0.1454(2) 0.58704(11) 0.1231(18) Uani 1 1 d D U . . .
C16_2 C 0.67523(10) -0.0780(2) 0.59341(11) 0.1025(14) Uani 1 1 d D U . . .
C17_2 C 0.69377(12) -0.0542(3) 0.62288(12) 0.1119(16) Uani 1 1 d D U . . .
H17_2 H 0.704780 -0.082248 0.638467 0.134 Uiso 1 1 calc R U . . .
C18_2 C 0.69555(10) 0.0094(2) 0.62850(11) 0.0983(13) Uani 1 1 d D U . . .
H18_2 H 0.707605 0.024396 0.648113 0.118 Uiso 1 1 calc R U . . .
C19_2 C 0.67980(9) 0.0525(2) 0.60565(10) 0.0893(12) Uani 1 1 d D U . . .
C20_2 C 0.66142(9) 0.0297(2) 0.57681(10) 0.0886(12) Uani 1 1 d D U . . .
H20_2 H 0.650488 0.058474 0.561575 0.106 Uiso 1 1 calc R U . . .
C21_2 C 0.65883(9) -0.0359(2) 0.56993(11) 0.0972(13) Uani 1 1 d D U . . .
C22_2 C 0.63968(10) -0.0608(2) 0.53979(11) 0.1011(14) Uani 1 1 d D U . . .
C23_2 C 0.62214(10) -0.0218(3) 0.51565(11) 0.1023(14) Uani 1 1 d D U . . .
H23_2 H 0.622751 0.022005 0.518907 0.123 Uiso 1 1 calc R U . . .
C24_2 C 0.68206(9) 0.1226(2) 0.61226(10) 0.0870(11) Uani 1 1 d D U . . .
C25_2 C 0.66031(9) 0.1622(2) 0.59805(11) 0.0981(13) Uani 1 1 d D U . . .
H25_2 H 0.644138 0.144982 0.583885 0.118 Uiso 1 1 calc R U . . .
C26_2 C 0.66228(9) 0.2264(2) 0.60457(11) 0.0958(13) Uani 1 1 d D U . . .
H26_2 H 0.647475 0.252013 0.594929 0.115 Uiso 1 1 calc R U . . .
C27_2 C 0.68618(8) 0.2530(2) 0.62539(10) 0.0862(11) Uani 1 1 d D U . . .
C28_2 C 0.70799(8) 0.2131(2) 0.63918(10) 0.0880(11) Uani 1 1 d D U . . .
H28_2 H 0.724268 0.230398 0.652947 0.106 Uiso 1 1 calc R U . . .
C29_2 C 0.70603(9) 0.1499(2) 0.63300(10) 0.0886(12) Uani 1 1 d D U . . .
H29_2 H 0.720875 0.124468 0.642720 0.106 Uiso 1 1 calc R U . . .
C30_2 C 0.68845(8) 0.3229(2) 0.63276(10) 0.0834(11) Uani 1 1 d D U . . .
O31_2 O 0.71111(5) 0.34191(15) 0.65347(7) 0.0857(7) Uani 1 1 d D U . . .
O32_2 O 0.66783(5) 0.35480(14) 0.61890(7) 0.0889(8) Uani 1 1 d D U . . .
O33_2 O 0.65310(13) -0.2338(2) 0.55269(11) 0.185(3) Uani 1 1 d D U . . .
O34_2 O 0.69136(10) -0.18409(19) 0.61095(9) 0.1451(16) Uani 1 1 d D U . . .
C38_2 C 0.7081(2) -0.2167(5) 0.6053(2) 0.200(4) Uani 1 1 d D U . . .
H38A_2 H 0.698580 -0.235806 0.584924 0.240 Uiso 1 1 calc R U . . .
H38B_2 H 0.716442 -0.250529 0.620358 0.240 Uiso 1 1 calc R U . . .
C39_2 C 0.7281(2) -0.1717(5) 0.6072(3) 0.198(4) Uani 1 1 d D U . . .
H39A_2 H 0.735611 -0.148493 0.626508 0.238 Uiso 1 1 calc R U . . .
H39B_2 H 0.719575 -0.140785 0.590587 0.238 Uiso 1 1 calc R U . . .
C40_2 C 0.7512(3) -0.2041(9) 0.6051(5) 0.366(10) Uani 1 1 d D U . . .
H40A_2 H 0.763140 -0.171884 0.606450 0.549 Uiso 1 1 calc R U . . .
H40B_2 H 0.760182 -0.233907 0.621720 0.549 Uiso 1 1 calc R U . . .
H40C_2 H 0.744116 -0.226185 0.585732 0.549 Uiso 1 1 calc R U . . .
O1_3 O 0.50824(6) 0.75288(16) 0.70459(7) 0.0927(8) Uani 1 1 d D U . . .
O2_3 O 0.51215(6) 0.69077(17) 0.67002(7) 0.0968(9) Uani 1 1 d D U . . .
C3_3 C 0.51642(8) 0.7036(3) 0.69688(11) 0.0998(14) Uani 1 1 d D U . . .
C4_3 C 0.53320(8) 0.6582(2) 0.72197(10) 0.0923(12) Uani 1 1 d D U . . .
C5_3 C 0.53774(10) 0.6646(3) 0.75157(12) 0.1030(14) Uani 1 1 d D U . . .
H5_3 H 0.529518 0.697301 0.755759 0.124 Uiso 1 1 calc R U . . .
C6_3 C 0.55365(11) 0.6248(3) 0.77439(13) 0.1113(16) Uani 1 1 d D U . . .
H6_3 H 0.556801 0.632367 0.794154 0.134 Uiso 1 1 calc R U . . .
C7_3 C 0.56585(9) 0.5718(3) 0.76957(12) 0.1042(15) Uani 1 1 d D U . . .
C8_3 C 0.56002(10) 0.5636(3) 0.73919(12) 0.1092(16) Uani 1 1 d D U . . .
H8_3 H 0.566771 0.528702 0.734236 0.131 Uiso 1 1 calc R U . . .
C9_3 C 0.54430(9) 0.6069(3) 0.71646(12) 0.1144(17) Uani 1 1 d D U . . .
H9_3 H 0.541173 0.600864 0.696607 0.137 Uiso 1 1 calc R U . . .
C10_3 C 0.58372(10) 0.5300(3) 0.79465(12) 0.1070(15) Uani 1 1 d D U . . .
C11_3 C 0.58234(12) 0.5227(3) 0.82169(14) 0.1255(19) Uani 1 1 d D U . . .
H11_3 H 0.569843 0.545242 0.823586 0.151 Uiso 1 1 calc R U . . .
C12_3 C 0.59893(12) 0.4836(3) 0.84464(14) 0.133(2) Uani 1 1 d D U . . .
H12_3 H 0.597400 0.479490 0.861951 0.160 Uiso 1 1 calc R U . . .
C13_3 C 0.61810(11) 0.4495(3) 0.84343(13) 0.1178(17) Uani 1 1 d D U . . .
C14_3 C 0.63619(12) 0.4095(3) 0.86839(12) 0.133(2) Uani 1 1 d D U . . .
C15_3 C 0.65457(10) 0.3757(3) 0.86705(12) 0.1249(19) Uani 1 1 d D U . . .
C16_3 C 0.65716(10) 0.3775(3) 0.84059(12) 0.1145(17) Uani 1 1 d D U . . .
C17_3 C 0.67553(11) 0.3399(3) 0.83841(14) 0.1230(18) Uani 1 1 d D U . . .
H17_3 H 0.686005 0.311822 0.854309 0.148 Uiso 1 1 calc R U . . .
C18_3 C 0.67823(10) 0.3439(3) 0.81308(12) 0.1078(15) Uani 1 1 d D U . . .
H18_3 H 0.690317 0.317950 0.811939 0.129 Uiso 1 1 calc R U . . .
C19_3 C 0.66332(9) 0.3859(3) 0.78921(11) 0.0978(13) Uani 1 1 d D U . . .
C20_3 C 0.64452(9) 0.4225(3) 0.79038(11) 0.0978(13) Uani 1 1 d D U . . .
H20_3 H 0.633992 0.449405 0.773963 0.117 Uiso 1 1 calc R U . . .
C21_3 C 0.64096(10) 0.4199(3) 0.81581(11) 0.1052(15) Uani 1 1 d D U . . .
C22_3 C 0.62095(10) 0.4564(3) 0.81763(11) 0.1021(14) Uani 1 1 d D U . . .
C23_3 C 0.60357(10) 0.4960(3) 0.79393(12) 0.1047(15) Uani 1 1 d D U . . .
H23_3 H 0.605184 0.500334 0.776678 0.126 Uiso 1 1 calc R U . . .
C24_3 C 0.66749(9) 0.3928(2) 0.76263(10) 0.0912(12) Uani 1 1 d D U . . .
C25_3 C 0.64776(9) 0.4113(3) 0.73341(11) 0.1038(14) Uani 1 1 d D U . . .
H25_3 H 0.630977 0.417170 0.729714 0.125 Uiso 1 1 calc R U . . .
C26_3 C 0.65243(9) 0.4211(2) 0.70981(11) 0.0945(13) Uani 1 1 d D U . . .
H26_3 H 0.638801 0.433754 0.690553 0.113 Uiso 1 1 calc R U . . .
C27_3 C 0.67700(8) 0.4125(2) 0.71419(9) 0.0807(10) Uani 1 1 d D U . . .
C28_3 C 0.69690(8) 0.3931(2) 0.74280(10) 0.0871(11) Uani 1 1 d D U . . .
H28_3 H 0.713571 0.387093 0.746147 0.104 Uiso 1 1 calc R U . . .
C29_3 C 0.69230(9) 0.3826(2) 0.76666(11) 0.0937(12) Uani 1 1 d D U . . .
H29_3 H 0.705857 0.368487 0.785665 0.112 Uiso 1 1 calc R U . . .
C30_3 C 0.68247(7) 0.4233(2) 0.68922(9) 0.0787(10) Uani 1 1 d D U . . .
O31_3 O 0.66313(5) 0.43395(14) 0.66230(7) 0.0852(7) Uani 1 1 d D U . . .
O32_3 O 0.70594(5) 0.42187(14) 0.69637(6) 0.0802(7) Uani 1 1 d D U . . .
O33_3 O 0.63350(12) 0.4081(4) 0.89435(12) 0.196(3) Uani 1 1 d D U . . .
O34_3 O 0.67225(10) 0.3377(3) 0.89154(11) 0.1474(16) Uani 1 1 d D U . . .
C35_3 C 0.6345(3) 0.3677(7) 0.9093(3) 0.287(7) Uani 1 1 d D U . . .
H35_3 H 0.639791 0.327986 0.906376 0.345 Uiso 1 1 calc R U . . .
C36_3 C 0.6277(4) 0.3744(10) 0.9335(4) 0.343(10) Uani 1 1 d D U . . .
H36A_3 H 0.608925 0.372161 0.924194 0.411 Uiso 1 1 calc R U . . .
H36B_3 H 0.635460 0.339678 0.948188 0.411 Uiso 1 1 calc R U . . .
C37_3 C 0.6370(6) 0.4335(12) 0.9490(5) 0.439(17) Uani 1 1 d D U . . .
H37A_3 H 0.632542 0.437426 0.964606 0.659 Uiso 1 1 calc R U . . .
H37B_3 H 0.655617 0.435359 0.958344 0.659 Uiso 1 1 calc R U . . .
H37C_3 H 0.629140 0.467770 0.934403 0.659 Uiso 1 1 calc R U . . .
C38_3 C 0.6941(2) 0.3667(6) 0.9149(2) 0.243(6) Uani 1 1 d D U . . .
H38A_3 H 0.689615 0.392607 0.927413 0.292 Uiso 1 1 calc R U . . .
H38B_3 H 0.702130 0.393741 0.906575 0.292 Uiso 1 1 calc R U . . .
C39_3 C 0.7136(4) 0.3098(10) 0.9353(3) 0.409(13) Uani 1 1 d D U . . .
H39A_3 H 0.706257 0.268427 0.926515 0.490 Uiso 1 1 calc R U . . .
H39B_3 H 0.730375 0.314143 0.936746 0.490 Uiso 1 1 calc R U . . .
C40_3 C 0.7162(6) 0.3182(12) 0.9655(6) 0.67(3) Uani 1 1 d D U . . .
H40A_3 H 0.727605 0.286016 0.979431 1.011 Uiso 1 1 calc R U . . .
H40B_3 H 0.723233 0.359637 0.973488 1.011 Uiso 1 1 calc R U . . .
H40C_3 H 0.699305 0.314279 0.963337 1.011 Uiso 1 1 calc R U . . .
O1_4 O 0.71776(5) 0.53231(14) 0.67183(7) 0.0852(7) Uani 1 1 d D U . . .
O2_4 O 0.67473(5) 0.54478(14) 0.63832(7) 0.0854(7) Uani 1 1 d D U . . .
C3_4 C 0.69706(8) 0.5658(2) 0.65747(10) 0.0846(11) Uani 1 1 d D U . . .
C4_4 C 0.69962(7) 0.63547(19) 0.66433(9) 0.0767(10) Uani 1 1 d D U . . .
C5_4 C 0.72413(8) 0.6621(2) 0.68266(10) 0.0881(11) Uani 1 1 d D U . . .
H5_4 H 0.738963 0.636959 0.689908 0.106 Uiso 1 1 calc R U . . .
C6_4 C 0.72652(8) 0.7260(2) 0.69015(10) 0.0870(11) Uani 1 1 d D U . . .
H6_4 H 0.743103 0.743111 0.702606 0.104 Uiso 1 1 calc R U . . .
C7_4 C 0.70541(8) 0.7649(2) 0.67991(9) 0.0796(10) Uani 1 1 d D U . . .
C8_4 C 0.68073(8) 0.7374(2) 0.66122(11) 0.0938(13) Uani 1 1 d D U . . .
H8_4 H 0.665824 0.762408 0.653704 0.113 Uiso 1 1 calc R U . . .
C9_4 C 0.67847(8) 0.6731(2) 0.65391(10) 0.0908(12) Uani 1 1 d D U . . .
H9_4 H 0.661958 0.655541 0.641530 0.109 Uiso 1 1 calc R U . . .
C10_4 C 0.70821(7) 0.8330(2) 0.68824(9) 0.0794(10) Uani 1 1 d D U . . .
C11_4 C 0.73124(8) 0.8672(2) 0.69611(9) 0.0807(10) Uani 1 1 d D U . . .
H11_4 H 0.744812 0.846121 0.695846 0.097 Uiso 1 1 calc R U . . .
C12_4 C 0.73405(8) 0.9291(2) 0.70395(9) 0.0817(11) Uani 1 1 d D U . . .
H12_4 H 0.749485 0.949851 0.708895 0.098 Uiso 1 1 calc R U . . .
C13_4 C 0.71422(7) 0.9636(2) 0.70487(9) 0.0777(10) Uani 1 1 d D U . . .
C14_4 C 0.71762(7) 1.0279(2) 0.71373(9) 0.0836(11) Uani 1 1 d D U . . .
C15_4 C 0.69858(9) 1.06086(19) 0.71502(10) 0.0930(13) Uani 1 1 d D U . . .
C16_4 C 0.67484(9) 1.0306(2) 0.70775(11) 0.0950(13) Uani 1 1 d D U . . .
C17_4 C 0.65544(11) 1.0632(3) 0.71031(15) 0.1193(18) Uani 1 1 d D U . . .
H17_4 H 0.658314 1.105449 0.716916 0.143 Uiso 1 1 calc R U . . .
C18_4 C 0.63240(11) 1.0343(3) 0.70332(15) 0.1211(19) Uani 1 1 d D U . . .
H18_4 H 0.619853 1.057534 0.704834 0.145 Uiso 1 1 calc R U . . .
C19_4 C 0.62756(9) 0.9703(3) 0.69393(12) 0.1033(14) Uani 1 1 d D U . . .
C20_4 C 0.64700(8) 0.9367(2) 0.69219(11) 0.0908(12) Uani 1 1 d D U . . .
H20_4 H 0.644181 0.893928 0.686430 0.109 Uiso 1 1 calc R U . . .
C21_4 C 0.67066(8) 0.9652(2) 0.69886(10) 0.0887(12) Uani 1 1 d D U . . .
C22_4 C 0.69082(8) 0.9306(2) 0.69742(9) 0.0815(11) Uani 1 1 d D U . . .
C23_4 C 0.68867(8) 0.8664(2) 0.68908(9) 0.0830(11) Uani 1 1 d D U . . .
H23_4 H 0.673294 0.845016 0.683822 0.100 Uiso 1 1 calc R U . . .
C24_4 C 0.60292(9) 0.9378(2) 0.68638(12) 0.0952(13) Uani 1 1 d D U . . .
C25_4 C 0.59209(9) 0.8909(3) 0.66467(12) 0.1016(14) Uani 1 1 d D U . . .
H25_4 H 0.600477 0.878194 0.654347 0.122 Uiso 1 1 calc R U . . .
C26_4 C 0.56897(9) 0.8618(3) 0.65766(11) 0.1042(15) Uani 1 1 d D U . . .
H26_4 H 0.561763 0.831030 0.642204 0.125 Uiso 1 1 calc R U . . .
C27_4 C 0.55643(8) 0.8774(2) 0.67306(11) 0.0936(12) Uani 1 1 d D U . . .
C28_4 C 0.56717(10) 0.9246(3) 0.69508(13) 0.1077(15) Uani 1 1 d D U . . .
H28_4 H 0.558878 0.936165 0.705660 0.129 Uiso 1 1 calc R U . . .
C29_4 C 0.58971(10) 0.9548(3) 0.70176(14) 0.1145(17) Uani 1 1 d D U . . .
H29_4 H 0.596413 0.986882 0.716587 0.137 Uiso 1 1 calc R U . . .
C30_4 C 0.53199(8) 0.8439(3) 0.66577(11) 0.0944(13) Uani 1 1 d D U . . .
O31_4 O 0.52139(6) 0.86249(17) 0.68092(7) 0.0976(9) Uani 1 1 d D U . . .
O32_4 O 0.52343(5) 0.80135(17) 0.64552(7) 0.0948(9) Uani 1 1 d D U . . .
O33_4 O 0.74114(5) 1.05686(14) 0.72130(7) 0.0889(8) Uani 1 1 d D U . . .
O34_4 O 0.70057(7) 1.12505(15) 0.72310(8) 0.1043(10) Uani 1 1 d D U . . .
C35_4 C 0.75907(9) 1.0582(2) 0.75365(10) 0.0957(13) Uani 1 1 d D U . . .
H35A_4 H 0.760761 1.016031 0.762374 0.115 Uiso 1 1 calc R U . . .
H35B_4 H 0.752983 1.087296 0.763535 0.115 Uiso 1 1 calc R U . . .
C36_4 C 0.78508(10) 1.0804(3) 0.75880(12) 0.1098(16) Uani 1 1 d D U . . .
H36A_4 H 0.790630 1.051540 0.748278 0.132 Uiso 1 1 calc R U . . .
H36B_4 H 0.797976 1.078611 0.780692 0.132 Uiso 1 1 calc R U . . .
C37_4 C 0.78394(13) 1.1481(3) 0.74715(17) 0.140(2) Uani 1 1 d D U . . .
H37A_4 H 0.800834 1.159982 0.750908 0.209 Uiso 1 1 calc R U . . .
H37B_4 H 0.771464 1.149874 0.725402 0.209 Uiso 1 1 calc R U . . .
H37C_4 H 0.778809 1.176940 0.757810 0.209 Uiso 1 1 calc R U . . .
C38_4 C 0.70615(16) 1.1685(3) 0.70592(18) 0.144(2) Uani 1 1 d D U . . .
H38A_4 H 0.697305 1.155393 0.684461 0.173 Uiso 1 1 calc R U . . .
H38B_4 H 0.724774 1.169106 0.713837 0.173 Uiso 1 1 calc R U . . .
C39_4 C 0.69714(12) 1.2340(3) 0.70836(16) 0.1214(18) Uani 1 1 d D U . . .
H39A_4 H 0.703340 1.243600 0.729823 0.146 Uiso 1 1 calc R U . . .
H39B_4 H 0.704415 1.265436 0.700788 0.146 Uiso 1 1 calc R U . . .
C40_4 C 0.66888(16) 1.2378(4) 0.6905(3) 0.224(5) Uani 1 1 d D U . . .
H40A_4 H 0.663455 1.279853 0.692348 0.336 Uiso 1 1 calc R U . . .
H40B_4 H 0.662775 1.228874 0.669252 0.336 Uiso 1 1 calc R U . . .
H40C_4 H 0.661702 1.207076 0.698236 0.336 Uiso 1 1 calc R U . . .
O1_5 O 0.75938(6) 0.42840(16) 0.69837(7) 0.0919(8) Uani 1 1 d D U . . .
N1_5 N 0.79726(7) 0.3769(2) 0.72737(9) 0.1075(12) Uani 1 1 d D U . . .
C2_5 C 0.77171(8) 0.3819(2) 0.71504(11) 0.0907(12) Uani 1 1 d D U . . .
C3_5 C 0.75839(10) 0.3309(3) 0.72250(12) 0.1076(15) Uani 1 1 d D U . . .
H3A_5 H 0.740583 0.342970 0.714780 0.161 Uiso 1 1 calc R U . . .
H3B_5 H 0.767183 0.325372 0.744467 0.161 Uiso 1 1 calc R U . . .
H3C_5 H 0.758832 0.291589 0.713038 0.161 Uiso 1 1 calc R U . . .
C4_5 C 0.81097(12) 0.4286(4) 0.72099(17) 0.157(3) Uani 1 1 d D U . . .
H4A_5 H 0.815494 0.413682 0.706397 0.235 Uiso 1 1 calc R U . . .
H4B_5 H 0.826546 0.440435 0.739837 0.235 Uiso 1 1 calc R U . . .
H4C_5 H 0.799703 0.465040 0.712643 0.235 Uiso 1 1 calc R U . . .
C5_5 C 0.81241(10) 0.3226(3) 0.74389(13) 0.1194(18) Uani 1 1 d D U . . .
H5A_5 H 0.811582 0.291307 0.729556 0.179 Uiso 1 1 calc R U . . .
H5B_5 H 0.805649 0.304750 0.755837 0.179 Uiso 1 1 calc R U . . .
H5C_5 H 0.830220 0.335343 0.757396 0.179 Uiso 1 1 calc R U . . .
C35_2 C 0.6453(3) -0.2717(4) 0.5678(3) 0.258(6) Uani 1 1 d D U . . .
H35A_2 H 0.632347 -0.247636 0.569734 0.309 Uiso 1 1 calc R U . . .
H35B_2 H 0.660229 -0.276396 0.588555 0.309 Uiso 1 1 calc R U . . .
C36_2 C 0.6344(4) -0.3364(6) 0.5575(5) 0.410(13) Uani 1 1 d D U . . .
H36A_2 H 0.621137 -0.336300 0.535728 0.492 Uiso 1 1 calc R U . . .
H36B_2 H 0.626558 -0.351577 0.569064 0.492 Uiso 1 1 calc R U . . .
C37_2 C 0.6567(6) -0.3777(10) 0.5634(6) 0.60(3) Uani 1 1 d D U . . .
H37A_2 H 0.650681 -0.420632 0.557086 0.898 Uiso 1 1 calc R U . . .
H37B_2 H 0.664243 -0.362001 0.551871 0.898 Uiso 1 1 calc R U . . .
H37C_2 H 0.669634 -0.377192 0.585021 0.898 Uiso 1 1 calc R U . . .
O1_7 O 0.51659(6) 0.10707(19) 0.29758(7) 0.1063(10) Uani 1 1 d D U . . .
N1_7 N 0.53537(11) 0.0600(3) 0.27517(12) 0.1399(18) Uani 1 1 d D U . . .
C2_7 C 0.52792(9) 0.1107(3) 0.28362(11) 0.1050(15) Uani 1 1 d D U . . .
C3_7 C 0.53362(11) 0.1730(3) 0.27438(12) 0.1126(16) Uani 1 1 d D U . . .
H3A_7 H 0.528700 0.171322 0.253070 0.169 Uiso 1 1 calc R U . . .
H3B_7 H 0.551947 0.181969 0.286912 0.169 Uiso 1 1 calc R U . . .
H3C_7 H 0.523913 0.206075 0.277173 0.169 Uiso 1 1 calc R U . . .
C4_7 C 0.5307(2) -0.0042(4) 0.2842(3) 0.218(5) Uani 1 1 d D U . . .
H4A_7 H 0.537141 -0.036595 0.276436 0.327 Uiso 0.5 1 calc R U P . .
H4B_7 H 0.539590 -0.007039 0.306303 0.327 Uiso 0.5 1 calc R U P . .
H4C_7 H 0.512304 -0.010191 0.275705 0.327 Uiso 0.5 1 calc R U P . .
H4D_7 H 0.522216 0.000711 0.295860 0.327 Uiso 0.5 1 calc R U P . .
H4E_7 H 0.519767 -0.028844 0.265993 0.327 Uiso 0.5 1 calc R U P . .
H4F_7 H 0.547053 -0.025692 0.296591 0.327 Uiso 0.5 1 calc R U P . .
C5_7 C 0.5485(2) 0.0604(5) 0.2574(2) 0.204(4) Uani 1 1 d D U . . .
H5A_7 H 0.545829 0.020093 0.247101 0.306 Uiso 1 1 calc R U . . .
H5B_7 H 0.566864 0.067321 0.271052 0.306 Uiso 1 1 calc R U . . .
H5C_7 H 0.541431 0.093953 0.242310 0.306 Uiso 1 1 calc R U . . .
O1_6^a O 0.62789(14) 0.4637(5) 0.59028(18) 0.103(2) Uani 0.751(9) 1 d D U P A 1
N1_6^a N 0.58907(19) 0.5129(7) 0.5621(3) 0.258(7) Uani 0.751(9) 1 d D U P A 1
C2_6^a C 0.61068(18) 0.4981(6) 0.5884(3) 0.199(5) Uani 0.751(9) 1 d D U P A 1
C3_6^a C 0.6129(2) 0.5304(9) 0.6170(3) 0.263(9) Uani 0.751(9) 1 d D U P A 1
H3A_6^a H 0.597520 0.555305 0.610878 0.395 Uiso 0.751(9) 1 calc R U P A 1
H3B_6^a H 0.614632 0.498376 0.631505 0.395 Uiso 0.751(9) 1 calc R U P A 1
H3C_6^a H 0.627948 0.557684 0.626398 0.395 Uiso 0.751(9) 1 calc R U P A 1
C4_6^a C 0.5676(3) 0.5513(11) 0.5588(5) 0.367(16) Uani 0.751(9) 1 d D U P A 1
H4A_6^a H 0.554431 0.554703 0.537283 0.550 Uiso 0.751(9) 1 calc R U P A 1
H4B_6^a H 0.560247 0.531540 0.569715 0.550 Uiso 0.751(9) 1 calc R U P A 1
H4C_6^a H 0.573815 0.593155 0.567031 0.550 Uiso 0.751(9) 1 calc R U P A 1
C5_6^a C 0.5866(5) 0.4973(14) 0.5328(4) 0.387(16) Uani 0.751(9) 1 d D U P A 1
H5A_6^a H 0.569917 0.511283 0.516302 0.580 Uiso 0.751(9) 1 calc R U P A 1
H5B_6^a H 0.600185 0.518294 0.531337 0.580 Uiso 0.751(9) 1 calc R U P A 1
H5C_6^a H 0.588121 0.451970 0.531481 0.580 Uiso 0.751(9) 1 calc R U P A 1
O1_6^b O 0.6236(5) 0.462(2) 0.5964(6) 0.131(9) Uani 0.249(9) 1 d D U P A 2
N1_6^b N 0.5843(4) 0.4500(15) 0.5516(7) 0.237(13) Uani 0.249(9) 1 d D U P A 2
C2_6^b C 0.6101(4) 0.4536(13) 0.5686(6) 0.195(10) Uani 0.249(9) 1 d D U P A 2
C3_6^b C 0.6244(7) 0.447(3) 0.5510(8) 0.41(4) Uani 0.249(9) 1 d D U P A 2
H3D_6^b H 0.611970 0.440858 0.529499 0.613 Uiso 0.249(9) 1 calc R U P A 2
H3E_6^b H 0.634302 0.485105 0.553736 0.613 Uiso 0.249(9) 1 calc R U P A 2
H3F_6^b H 0.635974 0.411068 0.558869 0.613 Uiso 0.249(9) 1 calc R U P A 2
C4_6^b C 0.5645(8) 0.453(3) 0.5608(12) 0.32(3) Uani 0.249(9) 1 d D U P A 2
H4D_6^b H 0.547411 0.448599 0.542839 0.483 Uiso 0.249(9) 1 calc R U P A 2
H4E_6^b H 0.567460 0.418165 0.574797 0.483 Uiso 0.249(9) 1 calc R U P A 2
H4F_6^b H 0.565881 0.492522 0.570822 0.483 Uiso 0.249(9) 1 calc R U P A 2
C5_6^b C 0.5701(9) 0.444(3) 0.5174(8) 0.41(4) Uani 0.249(9) 1 d D U P A 2
H5D_6^b H 0.551651 0.442213 0.509503 0.619 Uiso 0.249(9) 1 calc R U P A 2
H5E_6^b H 0.573888 0.480371 0.508809 0.619 Uiso 0.249(9) 1 calc R U P A 2
H5F_6^b H 0.575517 0.405830 0.511859 0.619 Uiso 0.249(9) 1 calc R U P A 2

loop_
_atom_site_aniso_label
_atom_site_aniso_U_11
_atom_site_aniso_U_22
_atom_site_aniso_U_33
_atom_site_aniso_U_23
_atom_site_aniso_U_13
_atom_site_aniso_U_12
Rh01 0.0672(2) 0.0923(2) 0.0749(2) -0.00282(16) 0.03633(17) 0.00004(15)
Rh02 0.0681(2) 0.0938(2) 0.0741(2) -0.00546(16) 0.03487(17) 0.00075(15)
Rh03 0.0632(2) 0.1216(3) 0.0779(2) -0.00501(18) 0.03445(17) -0.00010(17)
Rh04 0.0668(2) 0.1260(3) 0.0791(2) -0.00763(19) 0.03614(18) -0.00150(18)
O41 0.161(4) 0.168(4) 0.136(3) -0.012(3) 0.091(3) -0.005(3)
O1_1 0.0747(17) 0.119(2) 0.084(2) 0.0051(16) 0.0458(16) 0.0058(15)
O2_1 0.0777(18) 0.122(2) 0.0759(17) -0.0023(16) 0.0414(15) 0.0048(16)
C3_1 0.081(3) 0.108(3) 0.081(3) -0.002(2) 0.041(2) 0.001(2)
C4_1 0.084(3) 0.110(3) 0.083(3) 0.001(2) 0.045(2) 0.001(2)
C5_1 0.089(3) 0.140(4) 0.090(3) 0.004(3) 0.050(3) -0.005(3)
C6_1 0.084(3) 0.158(5) 0.091(3) -0.004(3) 0.048(3) -0.014(3)
C7_1 0.097(3) 0.136(4) 0.092(3) -0.011(3) 0.054(3) -0.018(3)
C8_1 0.097(3) 0.158(5) 0.085(3) -0.004(3) 0.048(3) -0.005(3)
C9_1 0.090(3) 0.147(5) 0.085(3) -0.001(3) 0.049(3) 0.003(3)
C10_1 0.095(3) 0.147(5) 0.094(3) -0.011(3) 0.056(3) -0.021(3)
C11_1 0.109(4) 0.172(6) 0.096(3) -0.021(3) 0.058(3) -0.047(4)
C12_1 0.105(4) 0.166(5) 0.112(4) -0.015(4) 0.066(3) -0.042(4)
C13_1 0.094(3) 0.147(5) 0.094(3) -0.010(3) 0.057(3) -0.032(3)
C14_1 0.098(3) 0.149(5) 0.109(4) -0.009(3) 0.064(3) -0.035(3)
C15_1 0.099(3) 0.152(5) 0.105(4) -0.003(3) 0.065(3) -0.024(3)
C16_1 0.108(4) 0.149(5) 0.098(4) -0.006(3) 0.064(3) -0.025(3)
C17_1 0.108(4) 0.165(5) 0.081(3) -0.012(3) 0.057(3) -0.029(3)
C18_1 0.094(3) 0.168(5) 0.086(3) -0.011(3) 0.049(3) -0.031(3)
C19_1 0.093(3) 0.156(5) 0.088(3) -0.016(3) 0.056(3) -0.025(3)
C20_1 0.096(3) 0.149(5) 0.095(3) -0.019(3) 0.061(3) -0.031(3)
C21_1 0.096(3) 0.149(5) 0.088(3) -0.011(3) 0.059(3) -0.029(3)
C22_1 0.096(3) 0.133(4) 0.094(3) -0.007(3) 0.059(3) -0.022(3)
C23_1 0.090(3) 0.143(4) 0.091(3) -0.010(3) 0.055(3) -0.028(3)
C24_1 0.090(3) 0.144(4) 0.082(3) -0.008(3) 0.051(3) -0.019(3)
C25_1 0.102(3) 0.142(5) 0.101(3) -0.013(3) 0.060(3) -0.025(3)
C26_1 0.084(3) 0.139(4) 0.095(3) -0.020(3) 0.054(3) -0.017(3)
C27_1 0.080(3) 0.135(4) 0.078(3) -0.007(3) 0.037(2) -0.003(3)
C28_1 0.084(3) 0.147(5) 0.087(3) -0.011(3) 0.045(2) -0.007(3)
C29_1 0.082(3) 0.165(5) 0.088(3) -0.018(3) 0.050(3) -0.021(3)
C30_1 0.071(2) 0.127(4) 0.074(3) -0.009(3) 0.033(2) -0.006(2)
O31_1 0.0747(17) 0.135(3) 0.0875(19) -0.0162(18) 0.0434(16) -0.0136(17)
O32_1 0.0632(15) 0.145(3) 0.0837(19) -0.011(2) 0.0370(15) -0.0069(17)
O33_1 0.114(3) 0.199(4) 0.123(3) -0.020(3) 0.082(2) -0.050(3)
O34_1 0.114(2) 0.153(3) 0.097(2) 0.000(2) 0.072(2) -0.018(2)
C35_1 0.099(4) 0.262(10) 0.154(6) 0.001(7) 0.073(5) -0.016(5)
C36_1 0.162(8) 0.262(12) 0.244(11) 0.016(10) 0.124(8) 0.017(8)
C37_1 0.233(14) 0.48(3) 0.214(12) 0.043(15) 0.116(11) -0.085(16)
C38_1 0.118(4) 0.149(5) 0.113(4) 0.007(4) 0.071(3) -0.026(4)
C39_1 0.132(4) 0.170(6) 0.110(4) -0.002(4) 0.081(4) -0.021(4)
C40_1 0.238(9) 0.153(6) 0.124(5) -0.013(5) 0.122(6) -0.030(6)
O1_2 0.0716(17) 0.129(3) 0.0807(19) -0.0029(17) 0.0353(15) 0.0014(17)
O2_2 0.0862(19) 0.132(3) 0.0769(19) -0.0020(17) 0.0386(16) 0.0087(17)
C3_2 0.068(3) 0.128(4) 0.103(4) 0.010(3) 0.039(3) -0.001(3)
C4_2 0.077(3) 0.123(4) 0.090(3) 0.000(3) 0.036(2) 0.001(3)
C5_2 0.103(4) 0.135(5) 0.082(3) -0.003(3) 0.029(3) 0.000(3)
C6_2 0.117(4) 0.119(4) 0.089(4) -0.010(3) 0.028(3) 0.004(3)
C7_2 0.099(3) 0.113(4) 0.094(4) -0.004(3) 0.036(3) -0.006(3)
C8_2 0.089(3) 0.141(5) 0.076(3) -0.005(3) 0.029(3) -0.008(3)
C9_2 0.084(3) 0.136(4) 0.087(3) -0.003(3) 0.040(3) 0.002(3)
C10_2 0.109(4) 0.118(4) 0.084(3) -0.004(3) 0.028(3) -0.003(3)
C11_2 0.157(6) 0.122(5) 0.091(4) -0.002(3) 0.021(4) -0.025(4)
C12_2 0.156(6) 0.106(4) 0.119(5) -0.007(4) 0.028(4) -0.026(4)
C13_2 0.139(5) 0.108(4) 0.098(4) 0.004(3) 0.037(3) -0.015(4)
C14_2 0.159(5) 0.099(4) 0.103(4) -0.001(3) 0.034(4) -0.016(4)
C15_2 0.144(5) 0.100(4) 0.106(4) 0.006(3) 0.050(4) -0.003(3)
C16_2 0.108(3) 0.094(3) 0.085(3) 0.008(3) 0.036(3) -0.005(3)
C17_2 0.134(4) 0.105(4) 0.080(3) 0.008(3) 0.043(3) 0.001(3)
C18_2 0.109(3) 0.096(3) 0.072(3) 0.002(2) 0.035(2) 0.004(3)
C19_2 0.085(3) 0.101(3) 0.075(3) 0.003(2) 0.036(2) 0.003(2)
C20_2 0.090(3) 0.097(3) 0.079(3) 0.004(2) 0.044(2) 0.001(2)
C21_2 0.099(3) 0.096(3) 0.093(3) 0.001(3) 0.046(3) -0.008(3)
C22_2 0.107(3) 0.096(3) 0.085(3) 0.000(3) 0.038(3) -0.004(3)
C23_2 0.106(3) 0.097(3) 0.089(3) -0.002(3) 0.040(3) -0.006(3)
C24_2 0.091(3) 0.090(3) 0.083(3) -0.004(2) 0.047(2) 0.003(2)
C25_2 0.082(3) 0.102(4) 0.095(3) -0.001(3) 0.035(2) -0.001(2)
C26_2 0.079(3) 0.093(3) 0.102(3) -0.005(3) 0.037(2) 0.005(2)
C27_2 0.077(3) 0.100(3) 0.083(3) -0.006(2) 0.041(2) 0.000(2)
C28_2 0.081(3) 0.101(3) 0.079(3) -0.010(2) 0.039(2) -0.003(2)
C29_2 0.083(3) 0.092(3) 0.080(3) -0.004(2) 0.034(2) 0.009(2)
C30_2 0.082(3) 0.095(3) 0.077(3) -0.008(2) 0.043(2) -0.004(2)
O31_2 0.0727(16) 0.097(2) 0.0870(18) -0.0076(15) 0.0412(15) 0.0002(14)
O32_2 0.0743(17) 0.0896(19) 0.0934(19) -0.0074(16) 0.0366(15) 0.0041(15)
O33_2 0.250(6) 0.087(3) 0.126(3) 0.001(2) 0.032(4) -0.015(3)
O34_2 0.188(4) 0.094(3) 0.109(3) 0.020(2) 0.046(3) 0.015(3)
C38_2 0.195(9) 0.173(9) 0.161(7) -0.006(7) 0.042(7) 0.064(8)
C39_2 0.185(9) 0.202(10) 0.207(9) 0.052(8) 0.102(8) 0.060(8)
C40_2 0.260(16) 0.35(2) 0.52(3) -0.16(2) 0.224(19) -0.065(15)
O1_3 0.0709(17) 0.115(2) 0.0902(19) -0.0077(17) 0.0403(15) 0.0043(15)
O2_3 0.0828(19) 0.125(3) 0.083(2) -0.0056(17) 0.0426(16) 0.0022(16)
C3_3 0.067(2) 0.132(4) 0.094(3) -0.001(3) 0.036(2) -0.008(3)
C4_3 0.084(3) 0.109(3) 0.089(3) -0.004(3) 0.048(2) 0.002(2)
C5_3 0.094(3) 0.115(4) 0.102(4) 0.000(3) 0.052(3) 0.010(3)
C6_3 0.112(4) 0.134(4) 0.095(3) -0.001(3) 0.059(3) 0.005(3)
C7_3 0.088(3) 0.137(4) 0.100(3) 0.007(3) 0.057(3) 0.019(3)
C8_3 0.100(3) 0.135(4) 0.097(3) 0.003(3) 0.054(3) 0.023(3)
C9_3 0.088(3) 0.166(5) 0.090(3) -0.004(3) 0.047(3) 0.018(3)
C10_3 0.105(3) 0.128(4) 0.105(3) 0.008(3) 0.066(3) 0.010(3)
C11_3 0.132(4) 0.158(5) 0.121(4) 0.026(4) 0.090(4) 0.035(4)
C12_3 0.142(5) 0.178(6) 0.119(4) 0.037(4) 0.094(4) 0.040(4)
C13_3 0.122(4) 0.138(5) 0.114(4) 0.020(3) 0.075(4) 0.025(3)
C14_3 0.153(5) 0.167(6) 0.108(4) 0.030(4) 0.089(4) 0.040(4)
C15_3 0.129(4) 0.156(5) 0.111(4) 0.046(4) 0.078(4) 0.043(4)
C16_3 0.112(4) 0.134(4) 0.119(4) 0.033(3) 0.075(3) 0.033(3)
C17_3 0.123(4) 0.133(5) 0.136(5) 0.034(4) 0.083(4) 0.028(4)
C18_3 0.107(3) 0.127(4) 0.109(4) 0.020(3) 0.069(3) 0.023(3)
C19_3 0.084(3) 0.124(4) 0.092(3) 0.006(3) 0.051(3) 0.008(3)
C20_3 0.093(3) 0.118(4) 0.092(3) 0.013(3) 0.054(3) 0.004(3)
C21_3 0.097(3) 0.134(4) 0.091(3) 0.018(3) 0.053(3) 0.015(3)
C22_3 0.102(3) 0.130(4) 0.092(3) 0.018(3) 0.063(3) 0.021(3)
C23_3 0.104(3) 0.132(4) 0.094(3) 0.012(3) 0.063(3) 0.012(3)
C24_3 0.087(3) 0.102(3) 0.091(3) 0.005(2) 0.050(3) 0.006(2)
C25_3 0.080(3) 0.141(4) 0.098(3) 0.001(3) 0.051(3) 0.012(3)
C26_3 0.082(3) 0.118(4) 0.087(3) 0.005(3) 0.045(2) 0.006(2)
C27_3 0.074(2) 0.088(3) 0.081(3) -0.008(2) 0.041(2) -0.003(2)
C28_3 0.074(2) 0.107(3) 0.083(3) -0.009(2) 0.042(2) -0.003(2)
C29_3 0.082(3) 0.114(4) 0.086(3) -0.002(2) 0.044(2) 0.007(2)
C30_3 0.063(2) 0.084(3) 0.083(3) -0.010(2) 0.034(2) -0.0035(19)
O31_3 0.0734(17) 0.105(2) 0.0822(19) -0.0018(15) 0.0433(16) -0.0006(14)
O32_3 0.0727(17) 0.0926(19) 0.0746(16) -0.0069(14) 0.0375(13) -0.0006(13)
O33_3 0.217(5) 0.272(7) 0.173(4) 0.109(5) 0.152(4) 0.104(5)
O34_3 0.152(4) 0.189(4) 0.127(3) 0.060(3) 0.090(3) 0.045(3)
C35_3 0.364(15) 0.347(16) 0.267(12) 0.157(11) 0.245(12) 0.149(12)
C36_3 0.44(2) 0.45(3) 0.271(16) 0.131(16) 0.275(17) 0.19(2)
C37_3 0.57(4) 0.51(4) 0.27(2) 0.04(2) 0.24(3) 0.00(3)
C38_3 0.211(10) 0.291(13) 0.150(8) 0.087(8) 0.037(7) 0.018(10)
C39_3 0.357(19) 0.38(2) 0.214(14) 0.135(15) -0.047(14) 0.012(16)
C40_3 0.64(5) 0.29(3) 0.54(4) 0.07(3) -0.09(4) 0.01(3)
O1_4 0.0715(16) 0.0945(19) 0.0853(18) 0.0002(15) 0.0373(14) 0.0018(14)
O2_4 0.0669(16) 0.099(2) 0.0804(17) -0.0059(15) 0.0310(14) -0.0034(14)
C3_4 0.072(3) 0.114(3) 0.072(2) 0.007(2) 0.040(2) 0.003(2)
C4_4 0.069(2) 0.086(3) 0.073(2) 0.000(2) 0.0350(19) 0.000(2)
C5_4 0.074(2) 0.091(3) 0.092(3) 0.003(2) 0.038(2) 0.000(2)
C6_4 0.069(2) 0.096(3) 0.085(3) 0.006(2) 0.032(2) -0.005(2)
C7_4 0.071(2) 0.095(3) 0.074(2) 0.003(2) 0.038(2) -0.004(2)
C8_4 0.073(3) 0.096(3) 0.103(3) -0.006(3) 0.038(2) 0.000(2)
C9_4 0.073(3) 0.094(3) 0.093(3) -0.011(2) 0.034(2) -0.009(2)
C10_4 0.065(2) 0.093(3) 0.077(2) -0.001(2) 0.0340(19) -0.002(2)
C11_4 0.067(2) 0.095(3) 0.071(2) 0.001(2) 0.0303(19) -0.003(2)
C12_4 0.073(2) 0.100(3) 0.068(2) -0.004(2) 0.033(2) -0.014(2)
C13_4 0.071(2) 0.091(3) 0.070(2) -0.003(2) 0.0359(19) -0.011(2)
C14_4 0.081(3) 0.098(3) 0.076(2) -0.006(2) 0.043(2) -0.014(2)
C15_4 0.103(3) 0.094(3) 0.097(3) -0.009(2) 0.062(3) -0.020(2)
C16_4 0.095(3) 0.091(3) 0.119(4) -0.007(3) 0.069(3) -0.004(2)
C17_4 0.119(4) 0.093(3) 0.179(5) -0.015(3) 0.101(4) -0.016(3)
C18_4 0.126(4) 0.095(4) 0.189(6) -0.022(4) 0.114(4) -0.009(3)
C19_4 0.094(3) 0.113(4) 0.121(4) -0.001(3) 0.068(3) -0.009(3)
C20_4 0.083(3) 0.096(3) 0.101(3) -0.003(2) 0.052(2) 0.000(2)
C21_4 0.079(3) 0.107(3) 0.089(3) -0.006(2) 0.049(2) -0.009(2)
C22_4 0.079(2) 0.092(3) 0.073(2) -0.003(2) 0.039(2) -0.006(2)
C23_4 0.068(2) 0.100(3) 0.080(3) 0.001(2) 0.038(2) -0.013(2)
C24_4 0.088(3) 0.098(3) 0.113(3) -0.006(3) 0.061(3) -0.002(2)
C25_4 0.083(3) 0.126(4) 0.110(3) -0.008(3) 0.060(3) -0.007(3)
C26_4 0.083(3) 0.138(4) 0.094(3) -0.013(3) 0.046(3) -0.010(3)
C27_4 0.072(2) 0.111(3) 0.099(3) -0.003(3) 0.046(2) 0.000(2)
C28_4 0.096(3) 0.123(4) 0.128(4) -0.011(3) 0.075(3) -0.002(3)
C29_4 0.101(3) 0.114(4) 0.151(5) -0.032(3) 0.081(4) -0.023(3)
C30_4 0.076(3) 0.125(4) 0.083(3) 0.007(3) 0.041(2) 0.011(3)
O31_4 0.0726(17) 0.129(3) 0.0906(19) -0.0109(18) 0.0420(16) -0.0040(16)
O32_4 0.0712(16) 0.129(3) 0.0829(19) -0.0103(19) 0.0391(15) -0.0006(17)
O33_4 0.0879(18) 0.101(2) 0.0798(18) -0.0074(15) 0.0450(16) -0.0215(15)
O34_4 0.120(2) 0.096(2) 0.125(2) -0.0114(19) 0.083(2) -0.0213(18)
C35_4 0.095(3) 0.111(4) 0.073(3) -0.008(2) 0.037(2) -0.026(3)
C36_4 0.098(3) 0.131(4) 0.099(3) -0.016(3) 0.051(3) -0.028(3)
C37_4 0.135(5) 0.130(5) 0.163(6) -0.010(4) 0.083(5) -0.037(4)
C38_4 0.183(6) 0.108(4) 0.178(6) 0.014(4) 0.120(5) -0.005(4)
C39_4 0.137(5) 0.088(3) 0.169(5) -0.015(3) 0.099(4) -0.013(3)
C40_4 0.141(7) 0.119(6) 0.390(16) -0.007(8) 0.121(9) -0.007(5)
O1_5 0.0729(17) 0.108(2) 0.091(2) 0.0058(18) 0.0401(16) 0.0010(16)
N1_5 0.076(2) 0.140(4) 0.103(3) 0.003(3) 0.044(2) 0.009(2)
C2_5 0.076(3) 0.109(3) 0.088(3) -0.003(3) 0.043(2) 0.003(2)
C3_5 0.088(3) 0.119(4) 0.100(3) 0.005(3) 0.037(3) 0.010(3)
C4_5 0.091(4) 0.215(8) 0.154(6) 0.013(5) 0.055(4) -0.007(4)
C5_5 0.089(3) 0.151(5) 0.108(4) -0.006(3) 0.044(3) 0.022(3)
C35_2 0.364(15) 0.096(6) 0.255(11) 0.007(7) 0.118(11) -0.049(8)
C36_2 0.63(3) 0.142(10) 0.289(17) -0.027(11) 0.11(2) -0.087(15)
C37_2 0.82(5) 0.23(2) 0.33(2) 0.010(19) 0.00(3) 0.11(3)
O1_7 0.0852(19) 0.144(3) 0.092(2) -0.0097(19) 0.0472(18) 0.0009(19)
N1_7 0.156(5) 0.160(5) 0.132(4) 0.022(3) 0.094(4) 0.045(4)
C2_7 0.084(3) 0.143(5) 0.089(3) -0.003(3) 0.045(3) 0.011(3)
C3_7 0.095(3) 0.150(5) 0.091(3) 0.004(3) 0.047(3) -0.009(3)
C4_7 0.297(14) 0.139(7) 0.275(12) 0.019(8) 0.188(11) 0.010(8)
C5_7 0.231(10) 0.242(11) 0.236(10) 0.025(8) 0.190(9) 0.056(8)
O1_6^a 0.065(3) 0.137(4) 0.099(4) -0.007(4) 0.036(3) 0.005(3)
N1_6^a 0.126(7) 0.334(16) 0.202(10) -0.050(11) 0.003(7) 0.050(9)
C2_6^a 0.081(6) 0.263(13) 0.186(10) -0.029(10) 0.020(7) 0.027(7)
C3_6^a 0.144(10) 0.44(3) 0.200(13) -0.118(16) 0.082(10) -0.079(13)
C4_6^a 0.181(15) 0.41(3) 0.35(3) -0.05(2) 0.023(16) 0.141(18)
C5_6^a 0.31(3) 0.42(3) 0.218(19) -0.05(2) -0.010(18) -0.03(2)
O1_6^b 0.083(12) 0.206(17) 0.123(13) 0.045(12) 0.067(10) 0.039(11)
N1_6^b 0.083(12) 0.33(2) 0.20(2) -0.015(19) 0.007(14) 0.006(17)
C2_6^b 0.098(13) 0.271(18) 0.153(16) -0.027(16) 0.020(13) 0.051(14)
C3_6^b 0.26(5) 0.37(5) 0.29(5) -0.01(4) -0.07(4) -0.04(4)
C4_6^b 0.25(4) 0.39(5) 0.27(4) 0.06(4) 0.10(4) -0.08(4)
C5_6^b 0.20(4) 0.33(5) 0.37(5) -0.13(4) -0.08(4) 0.02(4)

loop_
_atom_type_symbol
_atom_type_description
_atom_type_scat_dispersion_real
_atom_type_scat_dispersion_imag
_atom_type_scat_source
C C 0.0033 0.0016 'International Tables Vol C Tables 4.2.6.8 and 6.1.1.4'
H H 0.0000 0.0000 'International Tables Vol C Tables 4.2.6.8 and 6.1.1.4'
N N 0.0061 0.0033 'International Tables Vol C Tables 4.2.6.8 and 6.1.1.4'
O O 0.0106 0.0060 'International Tables Vol C Tables 4.2.6.8 and 6.1.1.4'
Rh Rh -1.1178 0.9187 'International Tables Vol C Tables 4.2.6.8 and 6.1.1.4'

loop_
_geom_angle_atom_site_label_1
_geom_angle_atom_site_label_2
_geom_angle_atom_site_label_3
_geom_angle
_geom_angle_site_symmetry_1
_geom_angle_site_symmetry_3
_geom_angle_publ_flag
O1_4 Rh01 O1_1 89.58(12) . . ?
O1_4 Rh01 O32_3 90.41(12) . . ?
O1_1 Rh01 O32_3 175.71(11) . . ?
O1_4 Rh01 O31_2 176.75(12) . . ?
O1_1 Rh01 O31_2 89.83(12) . . ?
O32_3 Rh01 O31_2 89.94(12) . . ?
O1_4 Rh01 O1_5 89.61(12) . . ?
O1_1 Rh01 O1_5 91.02(12) . . ?
O32_3 Rh01 O1_5 93.27(11) . . ?
O31_2 Rh01 O1_5 93.60(12) . . ?
O1_4 Rh01 Rh02 88.20(8) . . ?
O1_1 Rh01 Rh02 88.18(9) . . ?
O32_3 Rh01 Rh02 87.53(8) . . ?
O31_2 Rh01 Rh02 88.59(8) . . ?
O1_5 Rh01 Rh02 177.67(9) . . ?
O2_1 Rh02 O2_4 90.45(13) . . ?
O2_1 Rh02 O31_3 176.17(11) . . ?
O2_4 Rh02 O31_3 89.63(12) . . ?
O2_1 Rh02 O32_2 90.07(13) . . ?
O2_4 Rh02 O32_2 175.64(12) . . ?
O31_3 Rh02 O32_2 89.57(12) . . ?
O2_1 Rh02 O1_6^a 87.7(2) . . ?
O2_4 Rh02 O1_6^a 93.0(3) . . ?
O31_3 Rh02 O1_6^a 96.2(2) . . ?
O32_2 Rh02 O1_6^a 91.4(3) . . ?
O2_1 Rh02 O1_6^b 99.4(6) . . ?
O2_4 Rh02 O1_6^b 92.3(10) . . ?
O31_3 Rh02 O1_6^b 84.4(6) . . ?
O32_2 Rh02 O1_6^b 91.9(10) . . ?
O2_1 Rh02 Rh01 87.95(9) . . ?
O2_4 Rh02 Rh01 87.71(8) . . ?
O31_3 Rh02 Rh01 88.23(9) . . ?
O32_2 Rh02 Rh01 87.98(8) . . ?
O1_6^a Rh02 Rh01 175.6(2) . . ?
O1_6^b Rh02 Rh01 172.7(6) . . ?
O2_2 Rh03 O32_1 90.08(14) . . ?
O2_2 Rh03 O31_4_$1 89.95(14) . 5_666 ?
O32_1 Rh03 O31_4_$1 176.00(13) . 5_666 ?
O2_2 Rh03 O1_3_$1 177.10(13) . 5_666 ?
O32_1 Rh03 O1_3_$1 89.71(13) . 5_666 ?
O31_4 Rh03 O1_3_$1 90.06(13) 5_666 5_666 ?
O2_2 Rh03 O1_7 85.01(13) . . ?
O32_1 Rh03 O1_7 94.17(13) . . ?
O31_4 Rh03 O1_7 89.81(13) 5_666 . ?
O1_3 Rh03 O1_7 97.89(13) 5_666 . ?
O2_2 Rh03 Rh04_$1 88.70(10) . 5_666 ?
O32_1 Rh03 Rh04_$1 87.55(10) . 5_666 ?
O31_4 Rh03 Rh04_$1 88.46(9) 5_666 5_666 ?
O1_3 Rh03 Rh04_$1 88.39(9) 5_666 5_666 ?
O1_7 Rh03 Rh04_$1 173.48(10) . 5_666 ?
O32_4 Rh04 O1_2_$1 90.30(13) . 5_666 ?
O32_4 Rh04 O31_1_$1 175.96(13) . 5_666 ?
O1_2 Rh04 O31_1_$1 89.96(14) 5_666 5_666 ?
O32_4 Rh04 O2_3 89.76(13) . . ?
O1_2 Rh04 O2_3 176.75(13) 5_666 . ?
O31_1 Rh04 O2_3 89.75(14) 5_666 . ?
O32_4 Rh04 O41 93.37(15) . . ?
O1_2 Rh04 O41 91.73(16) 5_666 . ?
O31_1 Rh04 O41 90.66(16) 5_666 . ?
O2_3 Rh04 O41 91.51(16) . . ?
O32_4 Rh04 Rh03_$1 87.67(9) . 5_666 ?
O1_2 Rh04 Rh03_$1 88.12(10) 5_666 5_666 ?
O31_1 Rh04 Rh03_$1 88.31(9) 5_666 5_666 ?
O2_3 Rh04 Rh03_$1 88.64(9) . 5_666 ?
O41 Rh04 Rh03_$1 178.96(12) . 5_666 ?
C3_1 O1_1 Rh01 118.7(3) . . ?
C3_1 O2_1 Rh02 119.2(3) . . ?
O1_1 C3_1 O2_1 125.9(4) . . ?
O1_1 C3_1 C4_1 117.2(4) . . ?
O2_1 C3_1 C4_1 116.9(4) . . ?
C9_1 C4_1 C5_1 118.8(4) . . ?
C9_1 C4_1 C3_1 120.9(4) . . ?
C5_1 C4_1 C3_1 120.4(4) . . ?
C6_1 C5_1 C4_1 121.1(5) . . ?
C5_1 C6_1 C7_1 121.0(5) . . ?
C6_1 C7_1 C8_1 117.1(4) . . ?
C6_1 C7_1 C10_1 121.7(5) . . ?
C8_1 C7_1 C10_1 121.2(5) . . ?
C9_1 C8_1 C7_1 120.9(5) . . ?
C4_1 C9_1 C8_1 121.1(5) . . ?
C23_1 C10_1 C11_1 117.7(4) . . ?
C23_1 C10_1 C7_1 120.7(4) . . ?
C11_1 C10_1 C7_1 121.7(5) . . ?
C12_1 C11_1 C10_1 120.3(5) . . ?
C11_1 C12_1 C13_1 122.5(5) . . ?
C12_1 C13_1 C22_1 118.5(4) . . ?
C12_1 C13_1 C14_1 121.9(4) . . ?
C22_1 C13_1 C14_1 119.5(4) . . ?
C15_1 C14_1 O33_1 121.1(4) . . ?
C15_1 C14_1 C13_1 121.9(4) . . ?
O33_1 C14_1 C13_1 117.0(4) . . ?
C14_1 C15_1 O34_1 122.7(4) . . ?
C14_1 C15_1 C16_1 120.7(4) . . ?
O34_1 C15_1 C16_1 116.6(4) . . ?
C21_1 C16_1 C17_1 118.3(4) . . ?
C21_1 C16_1 C15_1 120.4(4) . . ?
C17_1 C16_1 C15_1 121.3(4) . . ?
C18_1 C17_1 C16_1 120.5(4) . . ?
C17_1 C18_1 C19_1 121.7(5) . . ?
C18_1 C19_1 C20_1 118.1(4) . . ?
C18_1 C19_1 C24_1 120.4(4) . . ?
C20_1 C19_1 C24_1 121.4(4) . . ?
C21_1 C20_1 C19_1 122.1(4) . . ?
C20_1 C21_1 C16_1 119.2(5) . . ?
C20_1 C21_1 C22_1 122.8(4) . . ?
C16_1 C21_1 C22_1 118.0(4) . . ?
C23_1 C22_1 C13_1 118.6(4) . . ?
C23_1 C22_1 C21_1 121.9(4) . . ?
C13_1 C22_1 C21_1 119.4(4) . . ?
C22_1 C23_1 C10_1 122.3(4) . . ?
C29_1 C24_1 C25_1 117.5(4) . . ?
C29_1 C24_1 C19_1 120.8(4) . . ?
C25_1 C24_1 C19_1 121.6(5) . . ?
C26_1 C25_1 C24_1 121.5(5) . . ?
C25_1 C26_1 C27_1 121.4(4) . . ?
C28_1 C27_1 C26_1 117.2(4) . . ?
C28_1 C27_1 C30_1 120.7(5) . . ?
C26_1 C27_1 C30_1 122.1(4) . . ?
C27_1 C28_1 C29_1 120.6(5) . . ?
C24_1 C29_1 C28_1 121.8(4) . . ?
O31_1 C30_1 O32_1 125.7(4) . . ?
O31_1 C30_1 C27_1 117.9(4) . . ?
O32_1 C30_1 C27_1 116.5(4) . . ?
C30_1 O31_1 Rh04_$1 118.6(3) . 5_666 ?
C30_1 O32_1 Rh03 119.8(3) . . ?
C14_1 O33_1 C35_1 117.2(5) . . ?
C38_1 O34_1 C15_1 115.4(4) . . ?
O33_1 C35_1 C36_1 108.3(7) . . ?
C35_1 C36_1 C37_1 109.6(10) . . ?
O34_1 C38_1 C39_1 109.7(5) . . ?
C40_1 C39_1 C38_1 112.0(5) . . ?
C3_2 O1_2 Rh04_$1 118.7(3) . 5_666 ?
C3_2 O2_2 Rh03 117.8(3) . . ?
O1_2 C3_2 O2_2 126.6(4) . . ?
O1_2 C3_2 C4_2 117.0(5) . . ?
O2_2 C3_2 C4_2 116.5(5) . . ?
C9_2 C4_2 C5_2 118.3(5) . . ?
C9_2 C4_2 C3_2 121.3(5) . . ?
C5_2 C4_2 C3_2 120.4(5) . . ?
C6_2 C5_2 C4_2 120.8(5) . . ?
C5_2 C6_2 C7_2 121.6(6) . . ?
C6_2 C7_2 C8_2 117.4(5) . . ?
C6_2 C7_2 C10_2 122.5(5) . . ?
C8_2 C7_2 C10_2 120.1(5) . . ?
C9_2 C8_2 C7_2 121.1(5) . . ?
C8_2 C9_2 C4_2 120.8(5) . . ?
C23_2 C10_2 C11_2 117.7(5) . . ?
C23_2 C10_2 C7_2 120.6(5) . . ?
C11_2 C10_2 C7_2 121.7(5) . . ?
C12_2 C11_2 C10_2 121.9(6) . . ?
C11_2 C12_2 C13_2 119.8(6) . . ?
C14_2 C13_2 C22_2 121.5(5) . . ?
C14_2 C13_2 C12_2 119.4(6) . . ?
C22_2 C13_2 C12_2 119.1(5) . . ?
C15_2 C14_2 C13_2 121.1(5) . . ?
C15_2 C14_2 O33_2 120.0(5) . . ?
C13_2 C14_2 O33_2 118.9(5) . . ?
C14_2 C15_2 O34_2 123.6(5) . . ?
C14_2 C15_2 C16_2 120.2(4) . . ?
O34_2 C15_2 C16_2 116.1(4) . . ?
C21_2 C16_2 C17_2 120.0(5) . . ?
C21_2 C16_2 C15_2 119.3(4) . . ?
C17_2 C16_2 C15_2 120.7(5) . . ?
C18_2 C17_2 C16_2 120.1(5) . . ?
C17_2 C18_2 C19_2 121.4(5) . . ?
C20_2 C19_2 C18_2 119.0(4) . . ?
C20_2 C19_2 C24_2 120.3(4) . . ?
C18_2 C19_2 C24_2 120.6(4) . . ?
C19_2 C20_2 C21_2 121.6(4) . . ?
C16_2 C21_2 C20_2 117.9(4) . . ?
C16_2 C21_2 C22_2 119.6(5) . . ?
C20_2 C21_2 C22_2 122.5(5) . . ?
C23_2 C22_2 C13_2 119.1(5) . . ?
C23_2 C22_2 C21_2 122.6(5) . . ?
C13_2 C22_2 C21_2 118.2(5) . . ?
C10_2 C23_2 C22_2 122.4(5) . . ?
C25_2 C24_2 C29_2 118.1(4) . . ?
C25_2 C24_2 C19_2 121.2(4) . . ?
C29_2 C24_2 C19_2 120.8(4) . . ?
C26_2 C25_2 C24_2 121.2(4) . . ?
C25_2 C26_2 C27_2 120.3(4) . . ?
C26_2 C27_2 C28_2 118.2(4) . . ?
C26_2 C27_2 C30_2 120.6(4) . . ?
C28_2 C27_2 C30_2 121.3(4) . . ?
C29_2 C28_2 C27_2 121.6(4) . . ?
C28_2 C29_2 C24_2 120.7(4) . . ?
O32_2 C30_2 O31_2 128.0(4) . . ?
O32_2 C30_2 C27_2 116.4(4) . . ?
O31_2 C30_2 C27_2 115.5(4) . . ?
C30_2 O31_2 Rh01 117.1(3) . . ?
C30_2 O32_2 Rh02 118.2(3) . . ?
C35_2 O33_2 C14_2 118.6(7) . . ?
C38_2 O34_2 C15_2 115.8(6) . . ?
O34_2 C38_2 C39_2 108.9(9) . . ?
C38_2 C39_2 C40_2 115.0(11) . . ?
C3_3 O1_3 Rh03_$1 118.1(3) . 5_666 ?
C3_3 O2_3 Rh04 118.3(3) . . ?
O2_3 C3_3 O1_3 126.5(4) . . ?
O2_3 C3_3 C4_3 116.8(5) . . ?
O1_3 C3_3 C4_3 116.7(4) . . ?
C9_3 C4_3 C5_3 116.9(5) . . ?
C9_3 C4_3 C3_3 121.0(4) . . ?
C5_3 C4_3 C3_3 122.1(4) . . ?
C6_3 C5_3 C4_3 121.9(5) . . ?
C5_3 C6_3 C7_3 122.6(5) . . ?
C8_3 C7_3 C6_3 115.2(5) . . ?
C8_3 C7_3 C10_3 122.5(5) . . ?
C6_3 C7_3 C10_3 122.3(5) . . ?
C9_3 C8_3 C7_3 120.6(5) . . ?
C4_3 C9_3 C8_3 122.7(5) . . ?
C23_3 C10_3 C11_3 116.2(5) . . ?
C23_3 C10_3 C7_3 122.3(4) . . ?
C11_3 C10_3 C7_3 121.5(5) . . ?
C12_3 C11_3 C10_3 120.8(5) . . ?
C11_3 C12_3 C13_3 122.5(5) . . ?
C12_3 C13_3 C22_3 119.2(5) . . ?
C12_3 C13_3 C14_3 122.1(5) . . ?
C22_3 C13_3 C14_3 118.6(4) . . ?
C15_3 C14_3 O33_3 122.0(5) . . ?
C15_3 C14_3 C13_3 122.1(4) . . ?
O33_3 C14_3 C13_3 115.9(5) . . ?
C14_3 C15_3 O34_3 121.7(4) . . ?
C14_3 C15_3 C16_3 121.6(4) . . ?
O34_3 C15_3 C16_3 116.7(4) . . ?
C17_3 C16_3 C15_3 121.9(5) . . ?
C17_3 C16_3 C21_3 119.0(4) . . ?
C15_3 C16_3 C21_3 119.1(4) . . ?
C18_3 C17_3 C16_3 120.8(5) . . ?
C17_3 C18_3 C19_3 121.3(5) . . ?
C18_3 C19_3 C20_3 119.1(4) . . ?
C18_3 C19_3 C24_3 120.9(4) . . ?
C20_3 C19_3 C24_3 120.0(4) . . ?
C19_3 C20_3 C21_3 121.7(5) . . ?
C20_3 C21_3 C16_3 118.1(4) . . ?
C20_3 C21_3 C22_3 123.4(4) . . ?
C16_3 C21_3 C22_3 118.4(4) . . ?
C23_3 C22_3 C13_3 117.9(4) . . ?
C23_3 C22_3 C21_3 122.2(4) . . ?
C13_3 C22_3 C21_3 119.9(4) . . ?
C22_3 C23_3 C10_3 123.3(4) . . ?
C25_3 C24_3 C29_3 116.8(4) . . ?
C25_3 C24_3 C19_3 122.6(4) . . ?
C29_3 C24_3 C19_3 120.5(4) . . ?
C26_3 C25_3 C24_3 121.6(4) . . ?
C25_3 C26_3 C27_3 121.2(4) . . ?
C28_3 C27_3 C26_3 118.6(4) . . ?
C28_3 C27_3 C30_3 119.4(4) . . ?
C26_3 C27_3 C30_3 122.0(4) . . ?
C27_3 C28_3 C29_3 120.6(4) . . ?
C28_3 C29_3 C24_3 121.2(4) . . ?
O32_3 C30_3 O31_3 125.2(4) . . ?
O32_3 C30_3 C27_3 117.2(4) . . ?
O31_3 C30_3 C27_3 117.5(3) . . ?
C30_3 O31_3 Rh02 118.8(2) . . ?
C30_3 O32_3 Rh01 120.2(3) . . ?
C35_3 O33_3 C14_3 131.2(9) . . ?
C38_3 O34_3 C15_3 117.5(6) . . ?
O33_3 C35_3 C36_3 123.2(13) . . ?
C37_3 C36_3 C35_3 110.0(19) . . ?
O34_3 C38_3 C39_3 106.1(11) . . ?
C40_3 C39_3 C38_3 103.2(17) . . ?
C3_4 O1_4 Rh01 118.8(3) . . ?
C3_4 O2_4 Rh02 119.8(3) . . ?
O2_4 C3_4 O1_4 125.5(4) . . ?
O2_4 C3_4 C4_4 117.6(4) . . ?
O1_4 C3_4 C4_4 117.0(4) . . ?
C9_4 C4_4 C5_4 118.8(4) . . ?
C9_4 C4_4 C3_4 121.3(4) . . ?
C5_4 C4_4 C3_4 119.8(4) . . ?
C6_4 C5_4 C4_4 120.0(4) . . ?
C7_4 C6_4 C5_4 122.2(4) . . ?
C6_4 C7_4 C8_4 117.2(4) . . ?
C6_4 C7_4 C10_4 121.7(4) . . ?
C8_4 C7_4 C10_4 121.1(4) . . ?
C9_4 C8_4 C7_4 120.3(4) . . ?
C4_4 C9_4 C8_4 121.5(4) . . ?
C23_4 C10_4 C11_4 116.8(4) . . ?
C23_4 C10_4 C7_4 121.8(4) . . ?
C11_4 C10_4 C7_4 121.4(4) . . ?
C12_4 C11_4 C10_4 121.9(4) . . ?
C11_4 C12_4 C13_4 121.7(4) . . ?
C14_4 C13_4 C12_4 121.2(4) . . ?
C14_4 C13_4 C22_4 120.7(4) . . ?
C12_4 C13_4 C22_4 118.1(4) . . ?
C15_4 C14_4 O33_4 121.2(4) . . ?
C15_4 C14_4 C13_4 121.0(3) . . ?
O33_4 C14_4 C13_4 117.8(3) . . ?
C14_4 C15_4 O34_4 123.8(4) . . ?
C14_4 C15_4 C16_4 120.7(4) . . ?
O34_4 C15_4 C16_4 115.5(4) . . ?
C17_4 C16_4 C15_4 121.3(4) . . ?
C17_4 C16_4 C21_4 118.5(4) . . ?
C15_4 C16_4 C21_4 120.1(4) . . ?
C18_4 C17_4 C16_4 121.8(5) . . ?
C17_4 C18_4 C19_4 120.9(5) . . ?
C20_4 C19_4 C18_4 118.0(4) . . ?
C20_4 C19_4 C24_4 120.0(5) . . ?
C18_4 C19_4 C24_4 122.0(4) . . ?
C19_4 C20_4 C21_4 122.4(5) . . ?
C20_4 C21_4 C16_4 118.4(4) . . ?
C20_4 C21_4 C22_4 122.5(4) . . ?
C16_4 C21_4 C22_4 119.0(4) . . ?
C23_4 C22_4 C13_4 118.2(4) . . ?
C23_4 C22_4 C21_4 123.4(4) . . ?
C13_4 C22_4 C21_4 118.4(4) . . ?
C10_4 C23_4 C22_4 123.4(4) . . ?
C25_4 C24_4 C29_4 117.2(4) . . ?
C25_4 C24_4 C19_4 122.3(4) . . ?
C29_4 C24_4 C19_4 120.5(5) . . ?
C24_4 C25_4 C26_4 121.5(4) . . ?
C27_4 C26_4 C25_4 121.2(5) . . ?
C26_4 C27_4 C28_4 117.8(4) . . ?
C26_4 C27_4 C30_4 120.2(5) . . ?
C28_4 C27_4 C30_4 121.9(4) . . ?
C29_4 C28_4 C27_4 121.6(5) . . ?
C28_4 C29_4 C24_4 120.6(5) . . ?
O32_4 C30_4 O31_4 125.9(4) . . ?
O32_4 C30_4 C27_4 118.3(4) . . ?
O31_4 C30_4 C27_4 115.8(4) . . ?
C30_4 O31_4 Rh03_$1 118.0(3) . 5_666 ?
C30_4 O32_4 Rh04 119.8(3) . . ?
C14_4 O33_4 C35_4 112.4(3) . . ?
C15_4 O34_4 C38_4 117.0(4) . . ?
O33_4 C35_4 C36_4 107.7(4) . . ?
C35_4 C36_4 C37_4 112.5(5) . . ?
O34_4 C38_4 C39_4 109.3(5) . . ?
C40_4 C39_4 C38_4 110.6(6) . . ?
C2_5 O1_5 Rh01 128.5(3) . . ?
C2_5 N1_5 C5_5 124.8(5) . . ?
C2_5 N1_5 C4_5 118.0(5) . . ?
C5_5 N1_5 C4_5 116.9(4) . . ?
O1_5 C2_5 N1_5 121.1(4) . . ?
O1_5 C2_5 C3_5 121.5(4) . . ?
N1_5 C2_5 C3_5 117.4(5) . . ?
O33_2 C35_2 C36_2 124.2(13) . . ?
C35_2 C36_2 C37_2 105.9(18) . . ?
C2_7 O1_7 Rh03 130.4(4) . . ?
C2_7 N1_7 C5_7 125.2(6) . . ?
C2_7 N1_7 C4_7 118.9(6) . . ?
C5_7 N1_7 C4_7 115.9(6) . . ?
O1_7 C2_7 N1_7 121.9(6) . . ?
O1_7 C2_7 C3_7 122.0(5) . . ?
N1_7 C2_7 C3_7 116.1(5) . . ?
C2_6^a O1_6^a Rh02 132.2(7) . . ?
C2_6^a N1_6^a C5_6^a 120.3(13) . . ?
C2_6^a N1_6^a C4_6^a 126.4(13) . . ?
C5_6^a N1_6^a C4_6^a 112.9(13) . . ?
O1_6^a C2_6^a N1_6^a 124.2(11) . . ?
O1_6^a C2_6^a C3_6^a 121.9(10) . . ?
N1_6^a C2_6^a C3_6^a 113.9(10) . . ?
C2_6^b O1_6^b Rh02 126.6(17) . . ?
C2_6^b N1_6^b C4_6^b 130(2) . . ?
C2_6^b N1_6^b C5_6^b 122(2) . . ?
C4_6^b N1_6^b C5_6^b 107.4(19) . . ?
O1_6^b C2_6^b N1_6^b 128(2) . . ?
O1_6^b C2_6^b C3_6^b 116.5(18) . . ?
N1_6^b C2_6^b C3_6^b 115.7(19) . . ?

loop_
_geom_bond_atom_site_label_1
_geom_bond_atom_site_label_2
_geom_bond_distance
_geom_bond_site_symmetry_2
_geom_bond_publ_flag
Rh01 O1_4 2.027(3) . ?
Rh01 O1_1 2.031(3) . ?
Rh01 O32_3 2.033(3) . ?
Rh01 O31_2 2.044(3) . ?
Rh01 O1_5 2.291(3) . ?
Rh01 Rh02 2.3950(11) . ?
Rh02 O2_1 2.025(3) . ?
Rh02 O2_4 2.027(3) . ?
Rh02 O31_3 2.039(3) . ?
Rh02 O32_2 2.046(3) . ?
Rh02 O1_6^a 2.244(8) . ?
Rh02 O1_6^b 2.39(3) . ?
Rh03 O2_2 2.023(3) . ?
Rh03 O32_1 2.027(3) . ?
Rh03 O31_4_$1 2.029(3) 5_666 ?
Rh03 O1_3_$1 2.043(3) 5_666 ?
Rh03 O1_7 2.282(3) . ?
Rh03 Rh04_$1 2.3914(6) 5_666 ?
Rh04 O32_4 2.023(3) . ?
Rh04 O1_2_$1 2.027(3) 5_666 ?
Rh04 O31_1_$1 2.039(3) 5_666 ?
Rh04 O2_3 2.040(3) . ?
Rh04 O41 2.271(4) . ?
O1_1 C3_1 1.266(5) . ?
O2_1 C3_1 1.269(5) . ?
C3_1 C4_1 1.501(5) . ?
C4_1 C9_1 1.357(6) . ?
C4_1 C5_1 1.379(6) . ?
C5_1 C6_1 1.364(6) . ?
C6_1 C7_1 1.383(7) . ?
C7_1 C8_1 1.404(7) . ?
C7_1 C10_1 1.482(6) . ?
C8_1 C9_1 1.366(6) . ?
C10_1 C23_1 1.399(7) . ?
C10_1 C11_1 1.407(7) . ?
C11_1 C12_1 1.358(7) . ?
C12_1 C13_1 1.390(7) . ?
C13_1 C22_1 1.412(6) . ?
C13_1 C14_1 1.415(6) . ?
C14_1 C15_1 1.331(6) . ?
C14_1 O33_1 1.409(4) . ?
C15_1 O34_1 1.401(4) . ?
C15_1 C16_1 1.438(6) . ?
C16_1 C21_1 1.401(6) . ?
C16_1 C17_1 1.415(7) . ?
C17_1 C18_1 1.352(7) . ?
C18_1 C19_1 1.379(6) . ?
C19_1 C20_1 1.385(7) . ?
C19_1 C24_1 1.499(6) . ?
C20_1 C21_1 1.375(6) . ?
C21_1 C22_1 1.463(7) . ?
C22_1 C23_1 1.391(6) . ?
C24_1 C29_1 1.369(7) . ?
C24_1 C25_1 1.397(7) . ?
C25_1 C26_1 1.354(6) . ?
C26_1 C27_1 1.405(7) . ?
C27_1 C28_1 1.388(6) . ?
C27_1 C30_1 1.468(6) . ?
C28_1 C29_1 1.389(7) . ?
C30_1 O31_1 1.259(5) . ?
C30_1 O32_1 1.265(5) . ?
O33_1 C35_1 1.425(9) . ?
O34_1 C38_1 1.387(7) . ?
C35_1 C36_1 1.522(12) . ?
C36_1 C37_1 1.600(15) . ?
C38_1 C39_1 1.469(7) . ?
C39_1 C40_1 1.457(8) . ?
O1_2 C3_2 1.267(6) . ?
O2_2 C3_2 1.286(6) . ?
C3_2 C4_2 1.510(6) . ?
C4_2 C9_2 1.380(7) . ?
C4_2 C5_2 1.383(7) . ?
C5_2 C6_2 1.361(7) . ?
C6_2 C7_2 1.377(7) . ?
C7_2 C8_2 1.396(7) . ?
C7_2 C10_2 1.475(7) . ?
C8_2 C9_2 1.365(7) . ?
C10_2 C23_2 1.379(7) . ?
C10_2 C11_2 1.423(8) . ?
C11_2 C12_2 1.347(8) . ?
C12_2 C13_2 1.437(8) . ?
C13_2 C14_2 1.384(7) . ?
C13_2 C22_2 1.399(7) . ?
C14_2 C15_2 1.362(6) . ?
C14_2 O33_2 1.404(5) . ?
C15_2 O34_2 1.392(5) . ?
C15_2 C16_2 1.442(6) . ?
C16_2 C21_2 1.395(7) . ?
C16_2 C17_2 1.412(7) . ?
C17_2 C18_2 1.355(7) . ?
C18_2 C19_2 1.384(6) . ?
C19_2 C20_2 1.382(6) . ?
C19_2 C24_2 1.498(6) . ?
C20_2 C21_2 1.407(7) . ?
C21_2 C22_2 1.452(7) . ?
C22_2 C23_2 1.392(7) . ?
C24_2 C25_2 1.390(6) . ?
C24_2 C29_2 1.390(6) . ?
C25_2 C26_2 1.375(7) . ?
C26_2 C27_2 1.382(6) . ?
C27_2 C28_2 1.396(6) . ?
C27_2 C30_2 1.501(5) . ?
C28_2 C29_2 1.351(6) . ?
C30_2 O32_2 1.252(5) . ?
C30_2 O31_2 1.276(5) . ?
O33_2 C35_2 1.342(11) . ?
O34_2 C38_2 1.357(10) . ?
C38_2 C39_2 1.491(12) . ?
C39_2 C40_2 1.588(14) . ?
O1_3 C3_3 1.286(6) . ?
O2_3 C3_3 1.275(5) . ?
C3_3 C4_3 1.486(6) . ?
C4_3 C9_3 1.366(7) . ?
C4_3 C5_3 1.383(6) . ?
C5_3 C6_3 1.341(7) . ?
C6_3 C7_3 1.418(7) . ?
C7_3 C8_3 1.399(7) . ?
C7_3 C10_3 1.456(7) . ?
C8_3 C9_3 1.384(7) . ?
C10_3 C23_3 1.401(7) . ?
C10_3 C11_3 1.420(7) . ?
C11_3 C12_3 1.347(8) . ?
C12_3 C13_3 1.379(7) . ?
C13_3 C22_3 1.408(7) . ?
C13_3 C14_3 1.434(7) . ?
C14_3 C15_3 1.338(6) . ?
C14_3 O33_3 1.403(4) . ?
C15_3 O34_3 1.392(4) . ?
C15_3 C16_3 1.424(6) . ?
C16_3 C17_3 1.402(7) . ?
C16_3 C21_3 1.430(7) . ?
C17_3 C18_3 1.374(7) . ?
C18_3 C19_3 1.384(7) . ?
C19_3 C20_3 1.387(6) . ?
C19_3 C24_3 1.495(6) . ?
C20_3 C21_3 1.408(6) . ?
C21_3 C22_3 1.462(7) . ?
C22_3 C23_3 1.387(7) . ?
C24_3 C25_3 1.388(6) . ?
C24_3 C29_3 1.406(6) . ?
C25_3 C26_3 1.374(6) . ?
C26_3 C27_3 1.380(6) . ?
C27_3 C28_3 1.378(6) . ?
C27_3 C30_3 1.476(5) . ?
C28_3 C29_3 1.386(6) . ?
C30_3 O32_3 1.257(4) . ?
C30_3 O31_3 1.271(5) . ?
O33_3 C35_3 1.114(11) . ?
O34_3 C38_3 1.370(11) . ?
C35_3 C36_3 1.481(15) . ?
C36_3 C37_3 1.42(2) . ?
C38_3 C39_3 1.613(13) . ?
C39_3 C40_3 1.47(2) . ?
O1_4 C3_4 1.275(5) . ?
O2_4 C3_4 1.258(5) . ?
C3_4 C4_4 1.491(5) . ?
C4_4 C9_4 1.346(6) . ?
C4_4 C5_4 1.385(6) . ?
C5_4 C6_4 1.378(6) . ?
C6_4 C7_4 1.361(6) . ?
C7_4 C8_4 1.402(6) . ?
C7_4 C10_4 1.472(6) . ?
C8_4 C9_4 1.385(6) . ?
C10_4 C23_4 1.382(6) . ?
C10_4 C11_4 1.416(6) . ?
C11_4 C12_4 1.342(6) . ?
C12_4 C13_4 1.410(6) . ?
C13_4 C14_4 1.402(6) . ?
C13_4 C22_4 1.426(6) . ?
C14_4 C15_4 1.361(5) . ?
C14_4 O33_4 1.392(4) . ?
C15_4 O34_4 1.393(4) . ?
C15_4 C16_4 1.420(6) . ?
C16_4 C17_4 1.409(7) . ?
C16_4 C21_4 1.422(6) . ?
C17_4 C18_4 1.374(7) . ?
C18_4 C19_4 1.402(7) . ?
C19_4 C20_4 1.401(6) . ?
C19_4 C24_4 1.484(6) . ?
C20_4 C21_4 1.408(6) . ?
C21_4 C22_4 1.441(6) . ?
C22_4 C23_4 1.396(6) . ?
C24_4 C25_4 1.363(7) . ?
C24_4 C29_4 1.410(7) . ?
C25_4 C26_4 1.380(6) . ?
C26_4 C27_4 1.370(6) . ?
C27_4 C28_4 1.376(7) . ?
C27_4 C30_4 1.487(6) . ?
C28_4 C29_4 1.365(7) . ?
C30_4 O32_4 1.251(5) . ?
C30_4 O31_4 1.281(5) . ?
O33_4 C35_4 1.421(5) . ?
O34_4 C38_4 1.413(7) . ?
C35_4 C36_4 1.511(6) . ?
C36_4 C37_4 1.524(8) . ?
C38_4 C39_4 1.503(8) . ?
C39_4 C40_4 1.451(9) . ?
O1_5 C2_5 1.250(5) . ?
N1_5 C2_5 1.324(6) . ?
N1_5 C5_5 1.425(6) . ?
N1_5 C4_5 1.492(7) . ?
C2_5 C3_5 1.494(6) . ?
C35_2 C36_2 1.480(14) . ?
C36_2 C37_2 1.49(2) . ?
O1_7 C2_7 1.207(5) . ?
N1_7 C2_7 1.307(7) . ?
N1_7 C5_7 1.469(8) . ?
N1_7 C4_7 1.492(8) . ?
C2_7 C3_7 1.484(7) . ?
O1_6^a C2_6^a 1.220(11) . ?
N1_6^a C2_6^a 1.328(12) . ?
N1_6^a C5_6^a 1.448(14) . ?
N1_6^a C4_6^a 1.450(12) . ?
C2_6^a C3_6^a 1.536(10) . ?
O1_6^b C2_6^b 1.220(14) . ?
N1_6^b C2_6^b 1.325(18) . ?
N1_6^b C4_6^b 1.479(16) . ?
N1_6^b C5_6^b 1.486(16) . ?
C2_6^b C3_6^b 1.524(12) . ?

loop_
_shelx_include_file_name
_shelx_include_file
_shelx_include_file_checksum
LIG.restraints.dfix
;
REM Generated by grade2 version 1.4.0rc2
REM from mol2_file (with ccdc) upload.mol2
REM using RDKit 2021.03.4

REM bonds:
REM bond O1-C3 source: Mogul_mean_2709_hits
DFIX_LIG 1.259 0.016 O1 C3
REM bond O2-C3 source: Mogul_mean_2667_hits
DFIX_LIG 1.250 0.018 O2 C3
REM bond C3-C4 source: Mogul_mean_1434_hits
DFIX_LIG 1.509 0.011 C3 C4
REM bond C4-C5 source: MMFF94s_equilibrium
DFIX_LIG 1.374 0.030 C4 C5
REM bond C4-C9 source: MMFF94s_equilibrium
DFIX_LIG 1.374 0.030 C4 C9
REM bond C5-C6 source: MMFF94s_equilibrium
DFIX_LIG 1.374 0.030 C5 C6
REM bond C6-C7 source: MMFF94s_equilibrium
DFIX_LIG 1.374 0.030 C6 C7
REM bond C7-C8 source: MMFF94s_equilibrium
DFIX_LIG 1.374 0.030 C7 C8
REM bond C7-C10 source: Mogul_mean_17_hits
DFIX_LIG 1.495 0.022 C7 C10
REM bond C8-C9 source: MMFF94s_equilibrium
DFIX_LIG 1.374 0.030 C8 C9
REM bond C10-C11 source: MMFF94s_equilibrium
DFIX_LIG 1.374 0.030 C10 C11
REM bond C10-C23 source: MMFF94s_equilibrium
DFIX_LIG 1.374 0.030 C10 C23
REM bond C11-C12 source: MMFF94s_equilibrium
DFIX_LIG 1.374 0.030 C11 C12
REM bond C12-C13 source: MMFF94s_equilibrium
DFIX_LIG 1.374 0.030 C12 C13
REM bond C13-C14 source: Mogul_mean_132_hits
DFIX_LIG 1.423 0.015 C13 C14
REM bond C13-C22 source: Mogul_mean_18_hits
DFIX_LIG 1.410 0.029 C13 C22
REM bond C14-C15 source: Mogul_mean_51_hits
DFIX_LIG 1.361 0.012 C14 C15
REM bond C14-O33 source: Mogul_mean_31_hits
DFIX_LIG 1.427 0.006 C14 O33
REM bond C15-C16 source: Mogul_mean_132_hits
DFIX_LIG 1.423 0.015 C15 C16
REM bond C15-O34 source: Mogul_mean_31_hits
DFIX_LIG 1.427 0.006 C15 O34
REM bond C16-C17 source: MMFF94s_equilibrium
DFIX_LIG 1.374 0.030 C16 C17
REM bond C16-C21 source: Mogul_mean_18_hits
DFIX_LIG 1.410 0.029 C16 C21
REM bond C17-C18 source: MMFF94s_equilibrium
DFIX_LIG 1.374 0.030 C17 C18
REM bond C18-C19 source: MMFF94s_equilibrium
DFIX_LIG 1.374 0.030 C18 C19
REM bond C19-C20 source: MMFF94s_equilibrium
DFIX_LIG 1.374 0.030 C19 C20
REM bond C19-C24 source: Mogul_mean_17_hits
DFIX_LIG 1.495 0.022 C19 C24
REM bond C20-C21 source: MMFF94s_equilibrium
DFIX_LIG 1.374 0.030 C20 C21
REM bond C21-C22 source: Mogul_mean_18_hits
DFIX_LIG 1.410 0.029 C21 C22
REM bond C22-C23 source: MMFF94s_equilibrium
DFIX_LIG 1.374 0.030 C22 C23
REM bond C24-C25 source: MMFF94s_equilibrium
DFIX_LIG 1.374 0.030 C24 C25
REM bond C24-C29 source: MMFF94s_equilibrium
DFIX_LIG 1.374 0.030 C24 C29
REM bond C25-C26 source: MMFF94s_equilibrium
DFIX_LIG 1.374 0.030 C25 C26
REM bond C26-C27 source: MMFF94s_equilibrium
DFIX_LIG 1.374 0.030 C26 C27
REM bond C27-C28 source: MMFF94s_equilibrium
DFIX_LIG 1.374 0.030 C27 C28
REM bond C27-C30 source: Mogul_mean_1434_hits
DFIX_LIG 1.509 0.011 C27 C30
REM bond C28-C29 source: MMFF94s_equilibrium
DFIX_LIG 1.374 0.030 C28 C29
REM bond C30-O31 source: Mogul_mean_2667_hits
DFIX_LIG 1.250 0.018 C30 O31
REM bond C30-O32 source: Mogul_mean_2709_hits
DFIX_LIG 1.259 0.016 C30 O32
REM bond O33-C35 source: MMFF94s_equilibrium
DFIX_LIG 1.418 0.030 O33 C35
REM bond O34-C38 source: MMFF94s_equilibrium
DFIX_LIG 1.418 0.030 O34 C38
REM bond C35-C36 source: MMFF94s_equilibrium
DFIX_LIG 1.508 0.030 C35 C36
REM bond C36-C37 source: MMFF94s_equilibrium
DFIX_LIG 1.508 0.030 C36 C37
REM bond C38-C39 source: MMFF94s_equilibrium
DFIX_LIG 1.508 0.030 C38 C39
REM bond C39-C40 source: MMFF94s_equilibrium
DFIX_LIG 1.508 0.030 C39 C40

REM angles SHELX uses 1,3 distance restraints for angles,
REM these are derived by trig from the grade angle and two bond lengths:
REM angle O1-C3-O2 ang=124.6,1.8 b12=1.259,0.016 b23=1.250,0.018
REM angle O1-C3-O2 sources: Mogul_mean_2648_hits Mogul_mean_2667_hits
REM  Mogul_mean_2709_hits
DANG_LIG 2.222 0.028 O1 O2
REM angle O1-C3-C4 ang=116.9,1.8 b12=1.259,0.016 b23=1.509,0.011
REM angle O1-C3-C4 sources: Mogul_mean_1434_hits Mogul_mean_2709_hits
REM  Mogul_mean_280_hits
DANG_LIG 2.362 0.028 O1 C4
REM angle O2-C3-C4 ang=117.6,1.6 b12=1.250,0.018 b23=1.509,0.011
REM angle O2-C3-C4 sources: Mogul_mean_1434_hits Mogul_mean_2667_hits
REM  Mogul_mean_286_hits
DANG_LIG 2.364 0.027 O2 C4
REM angle C3-C4-C5 ang=120.2,3.0 b12=1.509,0.011 b23=1.374,0.030
REM angle C3-C4-C5 sources: MMFF94s_equilibrium MMFF94s_optimised_coords
REM  Mogul_mean_1434_hits
DANG_LIG 2.500 0.046 C3 C5
REM angle C3-C4-C9 ang=121.4,3.0 b12=1.509,0.011 b23=1.374,0.030
REM angle C3-C4-C9 sources: MMFF94s_equilibrium MMFF94s_optimised_coords
REM  Mogul_mean_1434_hits
DANG_LIG 2.515 0.046 C3 C9
REM angle C5-C4-C9 ang=118.3,3.0 b12=1.374,0.030 b23=1.374,0.030
REM angle C5-C4-C9 sources: MMFF94s_equilibrium MMFF94s_optimised_coords
DANG_LIG 2.360 0.052 C5 C9
REM angle C4-C5-C6 ang=120.5,3.0 b12=1.374,0.030 b23=1.374,0.030
REM angle C4-C5-C6 sources: MMFF94s_equilibrium MMFF94s_optimised_coords
DANG_LIG 2.385 0.051 C4 C6
REM angle C5-C6-C7 ang=122.0,3.0 b12=1.374,0.030 b23=1.374,0.030
REM angle C5-C6-C7 sources: MMFF94s_equilibrium MMFF94s_optimised_coords
DANG_LIG 2.403 0.051 C5 C7
REM angle C6-C7-C8 ang=117.1,3.0 b12=1.374,0.030 b23=1.374,0.030
REM angle C6-C7-C8 sources: MMFF94s_equilibrium MMFF94s_optimised_coords
DANG_LIG 2.345 0.052 C6 C8
REM angle C6-C7-C10 ang=120.4,3.0 b12=1.374,0.030 b23=1.495,0.022
REM angle C6-C7-C10 sources: MMFF94s_equilibrium MMFF94s_optimised_coords
REM  Mogul_mean_17_hits
DANG_LIG 2.490 0.049 C6 C10
REM angle C8-C7-C10 ang=122.5,3.0 b12=1.374,0.030 b23=1.495,0.022
REM angle C8-C7-C10 sources: MMFF94s_equilibrium MMFF94s_optimised_coords
REM  Mogul_mean_17_hits
DANG_LIG 2.516 0.048 C8 C10
REM angle C7-C8-C9 ang=121.2,3.0 b12=1.374,0.030 b23=1.374,0.030
REM angle C7-C8-C9 sources: MMFF94s_equilibrium MMFF94s_optimised_coords
DANG_LIG 2.395 0.051 C7 C9
REM angle C4-C9-C8 ang=120.9,3.0 b12=1.374,0.030 b23=1.374,0.030
REM angle C4-C9-C8 sources: MMFF94s_equilibrium MMFF94s_optimised_coords
DANG_LIG 2.390 0.051 C4 C8
REM angle C7-C10-C11 ang=120.0,3.0 b12=1.495,0.022 b23=1.374,0.030
REM angle C7-C10-C11 sources: MMFF94s_equilibrium MMFF94s_optimised_coords
REM  Mogul_mean_17_hits
DANG_LIG 2.485 0.049 C7 C11
REM angle C7-C10-C23 ang=122.9,3.0 b12=1.495,0.022 b23=1.374,0.030
REM angle C7-C10-C23 sources: MMFF94s_equilibrium MMFF94s_optimised_coords
REM  Mogul_mean_17_hits
DANG_LIG 2.521 0.048 C7 C23
REM angle C11-C10-C23 ang=117.1,3.0 b12=1.374,0.030 b23=1.374,0.030
REM angle C11-C10-C23 sources: MMFF94s_equilibrium MMFF94s_optimised_coords
DANG_LIG 2.344 0.052 C11 C23
REM angle C10-C11-C12 ang=121.5,3.0 b12=1.374,0.030 b23=1.374,0.030
REM angle C10-C11-C12 sources: MMFF94s_equilibrium MMFF94s_optimised_coords
DANG_LIG 2.398 0.051 C10 C12
REM angle C11-C12-C13 ang=121.1,3.0 b12=1.374,0.030 b23=1.374,0.030
REM angle C11-C12-C13 sources: MMFF94s_equilibrium MMFF94s_optimised_coords
DANG_LIG 2.393 0.051 C11 C13
REM angle C12-C13-C14 ang=120.3,3.0 b12=1.374,0.030 b23=1.423,0.015
REM angle C12-C13-C14 sources: MMFF94s_equilibrium MMFF94s_optimised_coords
REM  Mogul_mean_132_hits
DANG_LIG 2.426 0.046 C12 C14
REM angle C12-C13-C22 ang=119.5,3.0 b12=1.374,0.030 b23=1.410,0.029
REM angle C12-C13-C22 sources: MMFF94s_equilibrium MMFF94s_optimised_coords
REM  Mogul_mean_18_hits
DANG_LIG 2.405 0.051 C12 C22
REM angle C14-C13-C22 ang=118.4,2.4 b12=1.423,0.015 b23=1.410,0.029
REM angle C14-C13-C22 sources: Mogul_mean_132_hits Mogul_mean_18_hits
REM  Mogul_mean_48_hits
DANG_LIG 2.434 0.041 C14 C22
REM angle C13-C14-C15 ang=121.5,0.8 b12=1.423,0.015 b23=1.361,0.012
REM angle C13-C14-C15 sources: Mogul_mean_132_hits Mogul_mean_33_hits
REM  Mogul_mean_51_hits
DANG_LIG 2.430 0.019 C13 C15
REM angle C13-C14-O33 ang=120.6,1.6 b12=1.423,0.015 b23=1.427,0.006
REM angle C13-C14-O33 sources: Mogul_mean_132_hits Mogul_mean_31_hits
REM  Mogul_mean_68_hits
DANG_LIG 2.476 0.024 C13 O33
REM angle C15-C14-O33 ang=121.4,1.9 b12=1.361,0.012 b23=1.427,0.006
REM angle C15-C14-O33 sources: Mogul_mean_31_hits Mogul_mean_51_hits
REM  Mogul_mean_58_hits
DANG_LIG 2.432 0.026 C15 O33
REM angle C14-C15-C16 ang=121.5,0.8 b12=1.361,0.012 b23=1.423,0.015
REM angle C14-C15-C16 sources: Mogul_mean_132_hits Mogul_mean_33_hits
REM  Mogul_mean_51_hits
DANG_LIG 2.430 0.019 C14 C16
REM angle C14-C15-O34 ang=121.4,1.9 b12=1.361,0.012 b23=1.427,0.006
REM angle C14-C15-O34 sources: Mogul_mean_31_hits Mogul_mean_51_hits
REM  Mogul_mean_58_hits
DANG_LIG 2.432 0.026 C14 O34
REM angle C16-C15-O34 ang=120.6,1.6 b12=1.423,0.015 b23=1.427,0.006
REM angle C16-C15-O34 sources: Mogul_mean_132_hits Mogul_mean_31_hits
REM  Mogul_mean_68_hits
DANG_LIG 2.476 0.024 C16 O34
REM angle C15-C16-C17 ang=120.3,3.0 b12=1.423,0.015 b23=1.374,0.030
REM angle C15-C16-C17 sources: MMFF94s_equilibrium MMFF94s_optimised_coords
REM  Mogul_mean_132_hits
DANG_LIG 2.426 0.046 C15 C17
REM angle C15-C16-C21 ang=118.4,2.4 b12=1.423,0.015 b23=1.410,0.029
REM angle C15-C16-C21 sources: Mogul_mean_132_hits Mogul_mean_18_hits
REM  Mogul_mean_48_hits
DANG_LIG 2.434 0.041 C15 C21
REM angle C17-C16-C21 ang=119.6,3.0 b12=1.374,0.030 b23=1.410,0.029
REM angle C17-C16-C21 sources: MMFF94s_equilibrium MMFF94s_optimised_coords
REM  Mogul_mean_18_hits
DANG_LIG 2.405 0.051 C17 C21
REM angle C16-C17-C18 ang=121.1,3.0 b12=1.374,0.030 b23=1.374,0.030
REM angle C16-C17-C18 sources: MMFF94s_equilibrium MMFF94s_optimised_coords
DANG_LIG 2.392 0.051 C16 C18
REM angle C17-C18-C19 ang=121.5,3.0 b12=1.374,0.030 b23=1.374,0.030
REM angle C17-C18-C19 sources: MMFF94s_equilibrium MMFF94s_optimised_coords
DANG_LIG 2.398 0.051 C17 C19
REM angle C18-C19-C20 ang=117.1,3.0 b12=1.374,0.030 b23=1.374,0.030
REM angle C18-C19-C20 sources: MMFF94s_equilibrium MMFF94s_optimised_coords
DANG_LIG 2.344 0.052 C18 C20
REM angle C18-C19-C24 ang=120.0,3.0 b12=1.374,0.030 b23=1.495,0.022
REM angle C18-C19-C24 sources: MMFF94s_equilibrium MMFF94s_optimised_coords
REM  Mogul_mean_17_hits
DANG_LIG 2.485 0.049 C18 C24
REM angle C20-C19-C24 ang=122.9,3.0 b12=1.374,0.030 b23=1.495,0.022
REM angle C20-C19-C24 sources: MMFF94s_equilibrium MMFF94s_optimised_coords
REM  Mogul_mean_17_hits
DANG_LIG 2.521 0.048 C20 C24
REM angle C19-C20-C21 ang=123.1,3.0 b12=1.374,0.030 b23=1.374,0.030
REM angle C19-C20-C21 sources: MMFF94s_equilibrium MMFF94s_optimised_coords
DANG_LIG 2.416 0.051 C19 C21
REM angle C16-C21-C20 ang=117.7,3.0 b12=1.410,0.029 b23=1.374,0.030
REM angle C16-C21-C20 sources: MMFF94s_equilibrium MMFF94s_optimised_coords
REM  Mogul_mean_18_hits
DANG_LIG 2.382 0.052 C16 C20
REM angle C16-C21-C22 ang=118.0,1.5 b12=1.410,0.029 b23=1.410,0.029
REM angle C16-C21-C22 sources: Mogul_mean_16_hits Mogul_mean_18_hits
DANG_LIG 2.417 0.040 C16 C22
REM angle C20-C21-C22 ang=122.9,3.0 b12=1.374,0.030 b23=1.410,0.029
REM angle C20-C21-C22 sources: MMFF94s_equilibrium MMFF94s_optimised_coords
REM  Mogul_mean_18_hits
DANG_LIG 2.445 0.050 C20 C22
REM angle C13-C22-C21 ang=118.0,1.5 b12=1.410,0.029 b23=1.410,0.029
REM angle C13-C22-C21 sources: Mogul_mean_16_hits Mogul_mean_18_hits
DANG_LIG 2.417 0.040 C13 C21
REM angle C13-C22-C23 ang=117.7,3.0 b12=1.410,0.029 b23=1.374,0.030
REM angle C13-C22-C23 sources: MMFF94s_equilibrium MMFF94s_optimised_coords
REM  Mogul_mean_18_hits
DANG_LIG 2.382 0.052 C13 C23
REM angle C21-C22-C23 ang=122.9,3.0 b12=1.410,0.029 b23=1.374,0.030
REM angle C21-C22-C23 sources: MMFF94s_equilibrium MMFF94s_optimised_coords
REM  Mogul_mean_18_hits
DANG_LIG 2.445 0.050 C21 C23
REM angle C10-C23-C22 ang=123.1,3.0 b12=1.374,0.030 b23=1.374,0.030
REM angle C10-C23-C22 sources: MMFF94s_equilibrium MMFF94s_optimised_coords
DANG_LIG 2.416 0.051 C10 C22
REM angle C19-C24-C25 ang=122.5,3.0 b12=1.495,0.022 b23=1.374,0.030
REM angle C19-C24-C25 sources: MMFF94s_equilibrium MMFF94s_optimised_coords
REM  Mogul_mean_17_hits
DANG_LIG 2.516 0.048 C19 C25
REM angle C19-C24-C29 ang=120.4,3.0 b12=1.495,0.022 b23=1.374,0.030
REM angle C19-C24-C29 sources: MMFF94s_equilibrium MMFF94s_optimised_coords
REM  Mogul_mean_17_hits
DANG_LIG 2.490 0.049 C19 C29
REM angle C25-C24-C29 ang=117.1,3.0 b12=1.374,0.030 b23=1.374,0.030
REM angle C25-C24-C29 sources: MMFF94s_equilibrium MMFF94s_optimised_coords
DANG_LIG 2.345 0.052 C25 C29
REM angle C24-C25-C26 ang=121.2,3.0 b12=1.374,0.030 b23=1.374,0.030
REM angle C24-C25-C26 sources: MMFF94s_equilibrium MMFF94s_optimised_coords
DANG_LIG 2.394 0.051 C24 C26
REM angle C25-C26-C27 ang=120.9,3.0 b12=1.374,0.030 b23=1.374,0.030
REM angle C25-C26-C27 sources: MMFF94s_equilibrium MMFF94s_optimised_coords
DANG_LIG 2.390 0.051 C25 C27
REM angle C26-C27-C28 ang=118.3,3.0 b12=1.374,0.030 b23=1.374,0.030
REM angle C26-C27-C28 sources: MMFF94s_equilibrium MMFF94s_optimised_coords
DANG_LIG 2.360 0.052 C26 C28
REM angle C26-C27-C30 ang=121.4,3.0 b12=1.374,0.030 b23=1.509,0.011
REM angle C26-C27-C30 sources: MMFF94s_equilibrium MMFF94s_optimised_coords
REM  Mogul_mean_1434_hits
DANG_LIG 2.515 0.046 C26 C30
REM angle C28-C27-C30 ang=120.2,3.0 b12=1.374,0.030 b23=1.509,0.011
REM angle C28-C27-C30 sources: MMFF94s_equilibrium MMFF94s_optimised_coords
REM  Mogul_mean_1434_hits
DANG_LIG 2.500 0.046 C28 C30
REM angle C27-C28-C29 ang=120.5,3.0 b12=1.374,0.030 b23=1.374,0.030
REM angle C27-C28-C29 sources: MMFF94s_equilibrium MMFF94s_optimised_coords
DANG_LIG 2.385 0.051 C27 C29
REM angle C24-C29-C28 ang=122.0,3.0 b12=1.374,0.030 b23=1.374,0.030
REM angle C24-C29-C28 sources: MMFF94s_equilibrium MMFF94s_optimised_coords
DANG_LIG 2.403 0.051 C24 C28
REM angle C27-C30-O31 ang=117.6,1.6 b12=1.509,0.011 b23=1.250,0.018
REM angle C27-C30-O31 sources: Mogul_mean_1434_hits Mogul_mean_2667_hits
REM  Mogul_mean_286_hits
DANG_LIG 2.364 0.027 C27 O31
REM angle C27-C30-O32 ang=116.9,1.8 b12=1.509,0.011 b23=1.259,0.016
REM angle C27-C30-O32 sources: Mogul_mean_1434_hits Mogul_mean_2709_hits
REM  Mogul_mean_280_hits
DANG_LIG 2.362 0.028 C27 O32
REM angle O31-C30-O32 ang=124.6,1.8 b12=1.250,0.018 b23=1.259,0.016
REM angle O31-C30-O32 sources: Mogul_mean_2648_hits Mogul_mean_2667_hits
REM  Mogul_mean_2709_hits
DANG_LIG 2.222 0.028 O31 O32
REM angle C14-O33-C35 ang=106.8,3.0 b12=1.427,0.006 b23=1.418,0.030
REM angle C14-O33-C35 sources: MMFF94s_equilibrium MMFF94s_optimised_coords
REM  Mogul_mean_31_hits
DANG_LIG 2.284 0.051 C14 C35
REM angle C15-O34-C38 ang=106.6,3.0 b12=1.427,0.006 b23=1.418,0.030
REM angle C15-O34-C38 sources: MMFF94s_equilibrium MMFF94s_optimised_coords
REM  Mogul_mean_31_hits
DANG_LIG 2.281 0.051 C15 C38
REM angle O33-C35-C36 ang=108.0,3.0 b12=1.418,0.030 b23=1.508,0.030
REM angle O33-C35-C36 sources: MMFF94s_equilibrium MMFF94s_optimised_coords
DANG_LIG 2.368 0.057 O33 C36
REM angle C35-C36-C37 ang=109.5,3.0 b12=1.508,0.030 b23=1.508,0.030
REM angle C35-C36-C37 sources: MMFF94s_equilibrium MMFF94s_optimised_coords
DANG_LIG 2.463 0.057 C35 C37
REM angle O34-C38-C39 ang=109.2,3.0 b12=1.418,0.030 b23=1.508,0.030
REM angle O34-C38-C39 sources: MMFF94s_equilibrium MMFF94s_optimised_coords
DANG_LIG 2.386 0.056 O34 C39
REM angle C38-C39-C40 ang=111.1,3.0 b12=1.508,0.030 b23=1.508,0.030
REM angle C38-C39-C40 sources: MMFF94s_equilibrium MMFF94s_optimised_coords
DANG_LIG 2.486 0.057 C38 C40

REM planes:
REM plane atom-C3, source: Mogul_sum_angles_359
FLAT_LIG O1 C3 O2 C4
REM plane atom-C4, source: MMFF_out_of_plane_koop_0.035
FLAT_LIG C3 C4 C5 C9
REM plane atom-C7, source: MMFF_out_of_plane_koop_0.035
FLAT_LIG C6 C7 C8 C10
REM plane atom-C10, source: MMFF_out_of_plane_koop_0.035
FLAT_LIG C7 C10 C11 C23
REM plane atom-C13, source: MMFF_out_of_plane_koop_0.035
FLAT_LIG C12 C13 C14 C22
REM plane atom-C14, source: Mogul_sum_angles_364
FLAT_LIG C13 C14 C15 O33
REM plane atom-C15, source: Mogul_sum_angles_364
FLAT_LIG C14 C15 C16 O34
REM plane atom-C16, source: MMFF_out_of_plane_koop_0.035
FLAT_LIG C15 C16 C17 C21
REM plane atom-C19, source: MMFF_out_of_plane_koop_0.035
FLAT_LIG C18 C19 C20 C24
REM plane atom-C21, source: MMFF_out_of_plane_koop_0.035
FLAT_LIG C16 C21 C20 C22
REM plane atom-C22, source: MMFF_out_of_plane_koop_0.035
FLAT_LIG C13 C22 C21 C23
REM plane atom-C24, source: MMFF_out_of_plane_koop_0.035
FLAT_LIG C19 C24 C25 C29
REM plane atom-C27, source: MMFF_out_of_plane_koop_0.035
FLAT_LIG C26 C27 C28 C30
REM plane atom-C30, source: Mogul_sum_angles_359
FLAT_LIG C27 C30 O31 O32
REM plane ring6A, source: Mogul+_ring_tors_rmsd_1.3_240_hits
FLAT_LIG C4 C9 C8 C7 C6 C5
REM plane ring6B, source: Mogul+_ring_tors_rmsd_1.8_152_hits
FLAT_LIG C11 C12 C13 C22 C23 C10
REM plane ring6C, source: Mogul+_ring_tors_rmsd_1.2_318_hits
FLAT_LIG C14 C15 C16 C21 C22 C13
REM plane ring6D, source: Mogul+_ring_tors_rmsd_1.8_152_hits
FLAT_LIG C17 C18 C19 C20 C21 C16
REM plane ring6E, source: Mogul+_ring_tors_rmsd_1.3_240_hits
FLAT_LIG C25 C26 C27 C28 C29 C24
REM plane 2fold-31, source: MMFF94s_2fold_torsion_V2_4.382
FLAT_LIG C13 C14 O33 C35
REM plane 2fold-32, source: MMFF94s_2fold_torsion_V2_4.382
FLAT_LIG C14 C15 O34 C38
;
79329
GRAde-DMA.dfix
;
REM Produced by Grade Web Server http://grade.globalphasing.org
REM --------- service provided by Global Phasing Ltd. ---------
REM
REM GEN: Generated by GRADE 1.2.13 (August 12 2017)
REM GEN: from mol2 file
REM GEN: using MOGUL 1.8.0(224370), CSD as540be, with quantum mechanics RM1
REM Compound InChI FXHOOIRPVKKKFG-UHFFFAOYSA-N
REM Compound full name solvent
REM
REM Number of restraints found:
REM Bond lengths
REM     lengths/sigmas set by mogul                 5
REM     bonds to hydrogen set to neutron values     9
REM     bonds lengths set by partial QM             0
REM Bond Angles
REM     angles/sigmas set by mogul                  6
REM     non-H angles set by partial QM              0
REM     H bond angles set by partial QM            18
REM Trigonal planes (atoms bonded to 3 others that are held flat)
REM     trigonal atoms from 3 mogul bond angles     2
REM     atoms NOT trigonal from 3 mogul angles      0
REM     trigonal atoms from partial QM              0
REM     atoms not trigonal from partial QM          0
REM Torsions and 1-4 planes
REM     bonds where mogul states cis/trans          0
REM     bonds mogul indicates flat                  0
REM     bonds mogul indicates 3-fold staggered      0
REM     bonds mogul indicates not flat              0
REM     in flat 5/6 membered rings after PQM        0
REM     other flat bonds after partial QM           0
REM     sp3-sp3 set 3-fold staggered by QM          0
REM     All other torsions (unrestrained)           3
REM Total charge set to 0
REM Bonds defined by QM have a sigma set to 0.030 Angs
REM Angles defined by QM have a sigma set to 3.0 degrees

REM grade-cif2shelx output
REM Version: 0.0.5 <Dec 20 2013>
REM grade-cif2shelx extracts restraints from a grade CIF file
REM and translates them into SHELX syntax.
REM authors Oliver Smart and Julian Holstein.

REM bonds:
DFIX_DMA 1.221 0.015 C2 O1
DFIX_DMA 1.324 0.025 C2 N1
DFIX_DMA 1.459 0.017 C4 N1
DFIX_DMA 1.459 0.017 C5 N1
DFIX_DMA 1.498 0.013 C2 C3

REM angles SHELX uses 1,3 distance restraints for angles,
REM these are derived by trig from the grade angle and two bond lengths:
REM C2 N1 C4 ang=120.9,2.9 b12=1.324,0.025 b23=1.459,0.017
DANG_DMA 2.422 0.043 C2 C4
REM C2 N1 C5 ang=120.9,2.9 b12=1.324,0.025 b23=1.459,0.017
DANG_DMA 2.422 0.043 C2 C5
REM C4 N1 C5 ang=115.6,1.8 b12=1.459,0.017 b23=1.459,0.017
DANG_DMA 2.469 0.032 C4 C5
REM N1 C2 O1 ang=120.2,1.9 b12=1.324,0.025 b23=1.221,0.015
DANG_DMA 2.207 0.033 N1 O1
REM C3 C2 O1 ang=122.2,1.6 b12=1.498,0.013 b23=1.221,0.015
DANG_DMA 2.384 0.025 C3 O1
REM C3 C2 N1 ang=117.9,1.7 b12=1.498,0.013 b23=1.324,0.025
DANG_DMA 2.419 0.032 C3 N1

REM planes:
REM plane csd-C2
FLAT_DMA C2 O1 N1 C3
REM plane csd-N1
FLAT_DMA N1 C2 C4 C5
REM plane csdf-01
FLAT_DMA C4 N1 C2 C3
;
87479
